data_4080563
loop_
_publ_author_name
'Miyazaki, Takamasa'
'Tanabe, Yoshiaki'
'Yuki, Masahiro'
'Miyake, Yoshihiro'
'Nishibayashi, Yoshiaki'

_publ_section_title
;
 Synthesis, Structure, and Reactivity of Group VI Metal Complexes Bearing
 Group IV Metallocenyldiphosphine Moieties and a
 Pentamethylcyclopentadienyl Ligand
;
_journal_issue 6
_journal_name_full Organometallics
_journal_page_first 2007
_journal_paper_doi 10.1021/om400088d
_journal_volume 32
_journal_year 2013
_chemical_formula_moiety 'C31 H46 Cl3 Mo P2 Zr'
_chemical_formula_sum 'C31 H46 Cl3 Mo P2 Zr'
_chemical_formula_weight 774.17
_space_group_IT_number 2
_symmetry_cell_setting triclinic
_symmetry_Int_Tables_number 2
_symmetry_space_group_name_Hall '-P 1'
_symmetry_space_group_name_H-M 'P -1'
_atom_sites_solution_hydrogens geom
_atom_sites_solution_primary direct
_atom_sites_solution_secondary difmap
_cell_angle_alpha 102.4071(13)
_cell_angle_beta 105.3602(14)
_cell_angle_gamma 97.6556(14)
_cell_formula_units_Z 2
_cell_length_a 10.4206(5)
_cell_length_b 11.3899(5)
_cell_length_c 14.6949(6)
_cell_measurement_reflns_used 12061
_cell_measurement_temperature 93
_cell_measurement_theta_max 27.54
_cell_measurement_theta_min 3.06
_cell_volume 1608.73(12)
_computing_cell_refinement PROCESS-AUTO
_computing_data_collection PROCESS-AUTO
_computing_data_reduction PROCESS-AUTO
_computing_molecular_graphics 'CrystalStructure 4.0'
_computing_publication_material 'CrystalStructure 4.0 (Rigaku, 2010)'
_computing_structure_refinement 'CRYSTALS (Carruthers, et al., 1999)'
_computing_structure_solution 'SHELXS97 (Sheldrick, 2008)'
_diffrn_ambient_temperature 93
_diffrn_detector_area_resol_mean 7.143
_diffrn_measured_fraction_theta_full 0.960
_diffrn_measured_fraction_theta_max 0.960
_diffrn_measurement_device_type 'Rigaku Saturn70'
_diffrn_measurement_method \w
_diffrn_radiation_type 'Mo K\a'
_diffrn_radiation_wavelength 0.71075
_diffrn_reflns_av_R_equivalents 0.0428
_diffrn_reflns_limit_h_max 12
_diffrn_reflns_limit_h_min -13
_diffrn_reflns_limit_k_max 14
_diffrn_reflns_limit_k_min -14
_diffrn_reflns_limit_l_max 17
_diffrn_reflns_limit_l_min -18
_diffrn_reflns_number 13277
_diffrn_reflns_theta_full 27.49
_diffrn_reflns_theta_max 27.49
_diffrn_standards_number 0
_exptl_absorpt_coefficient_mu 1.081
_exptl_absorpt_correction_T_max 0.947
_exptl_absorpt_correction_T_min 0.687
_exptl_absorpt_correction_type multi-scan
_exptl_absorpt_process_details 'REQAB (Rigaku, 1998)'
_exptl_crystal_colour Orange
_exptl_crystal_density_diffrn 1.598
_exptl_crystal_density_method 'not measured'
_exptl_crystal_description Platelet
_exptl_crystal_F_000 790.00
_exptl_crystal_size_max 0.200
_exptl_crystal_size_mid 0.100
_exptl_crystal_size_min 0.050
_refine_diff_density_max 0.780
_refine_diff_density_min -1.030
_refine_ls_extinction_coef 11(5)
_refine_ls_extinction_method 'Larson (1970) Crystallographic Computing eq. 22'
_refine_ls_goodness_of_fit_ref 1.000
_refine_ls_hydrogen_treatment constr
_refine_ls_number_parameters 383
_refine_ls_number_reflns 7095
_refine_ls_R_factor_gt 0.0512
_refine_ls_shift/su_max 0.000
_refine_ls_structure_factor_coef Fsqd
_refine_ls_weighting_details 'w = 1/[2.6300\s(Fo^2^)]/(4Fo^2^)'
_refine_ls_weighting_scheme calc
_refine_ls_wR_factor_ref 0.1007
_reflns_number_gt 5801
_reflns_number_total 7095
_reflns_threshold_expression F^2^>2.0\s(F^2^)
_cod_data_source_file om400088d_si_002.cif
_cod_data_source_block '_3a'
_cod_original_cell_volume 1608.74(12)
_cod_database_code 4080563

loop_
_symmetry_equiv_pos_site_id
_symmetry_equiv_pos_as_xyz
1 +X,+Y,+Z
2 -X,-Y,-Z

loop_
_atom_site_label
_atom_site_type_symbol
_atom_site_fract_x
_atom_site_fract_y
_atom_site_fract_z
_atom_site_U_iso_or_equiv
_atom_site_adp_type
_atom_site_occupancy
_atom_site_symmetry_multiplicity
_atom_site_calc_flag
_atom_site_refinement_flags
Mo(1) Mo 0.66643(4) 0.71465(3) 0.32169(3) 0.01581(10) Uani 1.0 2 d .
Zr(1) Zr 0.33906(4) 0.54644(4) 0.21203(3) 0.01779(12) Uani 1.0 2 d .
Cl(1) Cl 0.46746(10) 0.68102(9) 0.38364(7) 0.0171(3) Uani 1.0 2 d .
Cl(2) Cl 0.16060(11) 0.50862(10) 0.29874(8) 0.0289(4) Uani 1.0 2 d .
Cl(3) Cl 0.71102(11) 0.64073(10) 0.16124(7) 0.0230(3) Uani 1.0 2 d .
P(1) P 0.66014(11) 0.49262(10) 0.31243(8) 0.0169(3) Uani 1.0 2 d .
P(2) P 0.52501(13) 0.82849(11) 0.22112(10) 0.0276(4) Uani 1.0 2 d .
C(1) C 0.5008(5) 0.4053(4) 0.2278(3) 0.0193(12) Uani 1.0 2 d .
C(2) C 0.4529(5) 0.4019(4) 0.1266(3) 0.0235(13) Uani 1.0 2 d .
C(3) C 0.3154(5) 0.3429(4) 0.0904(3) 0.0250(13) Uani 1.0 2 d .
C(4) C 0.2734(5) 0.3160(4) 0.1680(3) 0.0249(13) Uani 1.0 2 d .
C(5) C 0.3875(5) 0.3549(4) 0.2516(3) 0.0192(12) Uani 1.0 2 d .
C(6) C 0.6577(5) 0.4369(4) 0.4198(3) 0.0214(12) Uani 1.0 2 d .
C(7) C 0.6503(5) 0.2979(4) 0.4073(3) 0.0212(12) Uani 1.0 2 d .
C(8) C 0.7933(5) 0.4249(4) 0.2730(3) 0.0215(13) Uani 1.0 2 d .
C(9) C 0.7501(5) 0.3052(5) 0.1923(3) 0.0367(16) Uani 1.0 2 d .
C(10) C 0.3605(5) 0.7333(4) 0.1538(3) 0.0231(13) Uani 1.0 2 d .
C(11) C 0.3305(7) 0.6312(5) 0.0709(4) 0.0453(18) Uani 1.0 2 d .
C(12) C 0.1990(8) 0.5703(5) 0.0523(4) 0.065(2) Uani 1.0 2 d .
C(13) C 0.1449(6) 0.6297(5) 0.1221(4) 0.0499(17) Uani 1.0 2 d .
C(14) C 0.2449(5) 0.7293(4) 0.1855(3) 0.0247(13) Uani 1.0 2 d .
C(15) C 0.4739(5) 0.9625(4) 0.2838(4) 0.0394(15) Uani 1.0 2 d .
C(16) C 0.3786(5) 1.0265(5) 0.2187(4) 0.0439(16) Uani 1.0 2 d .
C(17) C 0.6071(7) 0.9051(6) 0.1472(5) 0.0155(15) Uiso 0.6000 2 d .
C(18) C 0.5118(8) 0.8832(8) 0.0410(6) 0.0302(19) Uiso 0.6000 2 d .
C(19) C 0.5420(11) 0.8387(11) 0.0878(8) 0.023(3) Uiso 0.4000 2 d .
C(20) C 0.6745(11) 0.9172(10) 0.1031(8) 0.024(3) Uiso 0.4000 2 d .
C(21) C 0.9048(4) 0.8094(4) 0.3765(3) 0.0221(12) Uani 1.0 2 d .
C(22) C 0.8835(5) 0.7339(4) 0.4380(3) 0.0218(12) Uani 1.0 2 d .
C(23) C 0.7867(5) 0.7761(4) 0.4835(3) 0.0208(12) Uani 1.0 2 d .
C(24) C 0.7502(5) 0.8811(4) 0.4505(3) 0.0212(12) Uani 1.0 2 d .
C(25) C 0.8258(5) 0.9005(4) 0.3840(3) 0.0224(12) Uani 1.0 2 d .
C(26) C 1.0034(5) 0.8007(5) 0.3193(4) 0.0311(14) Uani 1.0 2 d .
C(27) C 0.9737(5) 0.6485(4) 0.4681(4) 0.0284(14) Uani 1.0 2 d .
C(28) C 0.7544(5) 0.7425(4) 0.5697(3) 0.0263(13) Uani 1.0 2 d .
C(29) C 0.6783(5) 0.9676(4) 0.5012(4) 0.0299(14) Uani 1.0 2 d .
C(30) C 0.8532(5) 1.0179(4) 0.3541(3) 0.0259(13) Uani 1.0 2 d .
C(31) C 0.9404(9) 0.0359(8) 0.0662(5) 0.093(4) Uani 1.0 2 d .
C(32) C 0.9485(8) 0.1092(6) 0.0052(5) 0.070(3) Uani 1.0 2 d .
C(33) C 1.0109(9) 0.0703(7) -0.0622(5) 0.088(3) Uani 1.0 2 d .
H(1) H 0.5042 0.4361 0.0922 0.0295 Uiso 1.0 2 calc R
H(2) H 0.2605 0.3250 0.0260 0.0280 Uiso 1.0 2 calc R
H(3) H 0.1879 0.2764 0.1654 0.0291 Uiso 1.0 2 calc R
H(4) H 0.3892 0.3508 0.3144 0.0251 Uiso 1.0 2 calc R
H(5) H 0.7382 0.4701 0.4759 0.0261 Uiso 1.0 2 calc R
H(6) H 0.5798 0.4473 0.4428 0.0259 Uiso 1.0 2 calc R
H(7) H 0.7281 0.2764 0.3896 0.0272 Uiso 1.0 2 calc R
H(8) H 0.6498 0.2773 0.4672 0.0273 Uiso 1.0 2 calc R
H(9) H 0.5690 0.2535 0.3564 0.0273 Uiso 1.0 2 calc R
H(10) H 0.8449 0.4717 0.2419 0.0308 Uiso 1.0 2 calc R
H(11) H 0.8601 0.3998 0.3209 0.0308 Uiso 1.0 2 calc R
H(12) H 0.6891 0.3164 0.1345 0.0470 Uiso 1.0 2 calc R
H(13) H 0.8280 0.2798 0.1774 0.0467 Uiso 1.0 2 calc R
H(14) H 0.7045 0.2434 0.2146 0.0469 Uiso 1.0 2 calc R
H(15) H 0.3904 0.6122 0.0356 0.0576 Uiso 1.0 2 calc R
H(16) H 0.1532 0.5022 0.0004 0.0654 Uiso 1.0 2 calc R
H(17) H 0.0578 0.6040 0.1248 0.0500 Uiso 1.0 2 calc R
H(18) H 0.2336 0.7829 0.2390 0.0298 Uiso 1.0 2 calc R
H(19) H 0.4186 0.9472 0.3254 0.0417 Uiso 1.0 2 calc R
H(20) H 0.5445 1.0339 0.3216 0.0419 Uiso 1.0 2 calc R
H(21) H 0.2991 0.9652 0.1802 0.0516 Uiso 1.0 2 calc R
H(22) H 0.3522 1.0955 0.2540 0.0516 Uiso 1.0 2 calc R
H(23) H 0.4260 1.0526 0.1763 0.0516 Uiso 1.0 2 calc R
H(24) H 1.0748 0.8726 0.3441 0.0396 Uiso 1.0 2 calc R
H(25) H 1.0417 0.7295 0.3248 0.0394 Uiso 1.0 2 calc R
H(26) H 0.9571 0.7932 0.2519 0.0396 Uiso 1.0 2 calc R
H(27) H 0.9207 0.5708 0.4641 0.0353 Uiso 1.0 2 calc R
H(28) H 1.0286 0.6366 0.4251 0.0351 Uiso 1.0 2 calc R
H(29) H 1.0313 0.6842 0.5340 0.0353 Uiso 1.0 2 calc R
H(30) H 0.8330 0.7652 0.6265 0.0306 Uiso 1.0 2 calc R
H(31) H 0.6853 0.7849 0.5835 0.0306 Uiso 1.0 2 calc R
H(32) H 0.7207 0.6555 0.5530 0.0305 Uiso 1.0 2 calc R
H(33) H 0.7290 1.0021 0.5689 0.0350 Uiso 1.0 2 calc R
H(34) H 0.6661 1.0324 0.4694 0.0349 Uiso 1.0 2 calc R
H(35) H 0.5911 0.9221 0.4961 0.0349 Uiso 1.0 2 calc R
H(36) H 0.8423 0.9958 0.2852 0.0304 Uiso 1.0 2 calc R
H(37) H 0.7897 1.0683 0.3667 0.0304 Uiso 1.0 2 calc R
H(38) H 0.9441 1.0626 0.3889 0.0305 Uiso 1.0 2 calc R
H(39) H 0.8953 0.0571 0.1122 0.1108 Uiso 1.0 2 calc R
H(40) H 0.9165 0.1818 0.0074 0.0747 Uiso 1.0 2 calc R
H(41) H 1.0147 0.1163 -0.1070 0.1020 Uiso 1.0 2 calc R

loop_
_atom_site_aniso_label
_atom_site_aniso_U_11
_atom_site_aniso_U_22
_atom_site_aniso_U_33
_atom_site_aniso_U_12
_atom_site_aniso_U_13
_atom_site_aniso_U_23
Mo(1) 0.01754(19) 0.01062(18) 0.0237(3) 0.00645(14) 0.01074(16) 0.00590(15)
Zr(1) 0.0262(3) 0.0138(3) 0.0136(3) 0.00767(18) 0.00552(18) 0.00238(17)
Cl(1) 0.0186(5) 0.0175(6) 0.0165(6) 0.0049(4) 0.0087(5) 0.0016(4)
Cl(2) 0.0198(6) 0.0234(6) 0.0453(8) 0.0063(5) 0.0155(6) 0.0042(6)
Cl(3) 0.0262(6) 0.0276(6) 0.0244(6) 0.0117(5) 0.0142(5) 0.0137(5)
P(1) 0.0242(6) 0.0122(6) 0.0202(6) 0.0078(5) 0.0136(5) 0.0051(5)
P(2) 0.0312(7) 0.0256(7) 0.0473(8) 0.0187(6) 0.0279(7) 0.0258(7)
C(1) 0.033(3) 0.012(2) 0.020(3) 0.0116(19) 0.018(2) 0.0038(18)
C(2) 0.041(3) 0.010(2) 0.024(3) 0.007(2) 0.018(3) 0.0001(18)
C(3) 0.037(3) 0.016(3) 0.017(3) 0.007(2) 0.004(2) -0.0027(19)
C(4) 0.026(3) 0.016(3) 0.032(3) 0.0054(19) 0.010(2) 0.002(2)
C(5) 0.030(3) 0.014(3) 0.019(3) 0.0113(19) 0.012(2) 0.0056(18)
C(6) 0.029(3) 0.016(3) 0.020(3) 0.0063(19) 0.010(2) 0.0015(19)
C(7) 0.030(3) 0.019(3) 0.020(3) 0.0095(19) 0.011(2) 0.0067(19)
C(8) 0.029(3) 0.023(3) 0.024(3) 0.015(2) 0.017(2) 0.014(2)
C(9) 0.054(4) 0.042(4) 0.021(3) 0.033(3) 0.016(3) 0.003(3)
C(10) 0.043(3) 0.018(3) 0.011(3) 0.017(2) 0.008(2) 0.0060(18)
C(11) 0.106(6) 0.021(3) 0.017(3) 0.024(4) 0.021(3) 0.012(3)
C(12) 0.123(7) 0.020(3) 0.021(3) 0.016(4) -0.030(4) 0.003(3)
C(13) 0.037(4) 0.032(4) 0.056(4) 0.002(3) -0.030(3) 0.019(3)
C(14) 0.028(3) 0.021(3) 0.026(3) 0.010(2) 0.003(2) 0.010(2)
C(15) 0.027(3) 0.012(3) 0.065(4) 0.009(2) -0.002(3) -0.002(3)
C(16) 0.035(3) 0.017(3) 0.078(4) 0.013(3) 0.009(3) 0.013(3)
C(21) 0.018(3) 0.016(3) 0.032(3) 0.0047(18) 0.007(2) 0.004(2)
C(22) 0.020(3) 0.014(3) 0.030(3) 0.0037(18) 0.007(2) 0.0046(19)
C(23) 0.022(3) 0.014(3) 0.024(3) 0.0030(18) 0.005(2) 0.0041(19)
C(24) 0.016(2) 0.013(3) 0.029(3) 0.0023(17) 0.0043(19) -0.0010(19)
C(25) 0.022(3) 0.012(3) 0.031(3) 0.0008(18) 0.006(2) 0.007(2)
C(26) 0.021(3) 0.027(3) 0.050(4) 0.006(2) 0.015(3) 0.015(3)
C(27) 0.027(3) 0.021(3) 0.039(3) 0.009(2) 0.010(3) 0.011(3)
C(28) 0.026(3) 0.021(3) 0.029(3) 0.003(2) 0.006(2) 0.003(2)
C(29) 0.026(3) 0.017(3) 0.044(3) 0.008(2) 0.008(3) 0.004(3)
C(30) 0.024(3) 0.015(3) 0.036(3) 0.0025(19) 0.005(3) 0.009(2)
C(31) 0.152(9) 0.069(6) 0.056(5) 0.028(6) 0.027(5) 0.015(5)
C(32) 0.100(6) 0.046(5) 0.041(4) 0.002(4) -0.010(4) 0.010(4)
C(33) 0.147(9) 0.061(6) 0.047(5) 0.006(6) 0.011(5) 0.027(4)

loop_
_atom_type_symbol
_atom_type_description
_atom_type_scat_dispersion_real
_atom_type_scat_dispersion_imag
_atom_type_scat_source
C C 0.0033 0.0016
;
International Tables for Crystallography
(1992, Vol. C, Tables 4.2.6.8 and 6.1.1.4)
;
H H 0.0000 0.0000
;
International Tables for Crystallography
(1992, Vol. C, Table 6.1.1.4)
;
P P 0.1023 0.0942
;
International Tables for Crystallography
(1992, Vol. C, Tables 4.2.6.8 and 6.1.1.4)
;
Cl Cl 0.1484 0.1585
;
International Tables for Crystallography
(1992, Vol. C, Tables 4.2.6.8 and 6.1.1.4)
;
Zr Zr -2.9673 0.5597
;
International Tables for Crystallography
(1992, Vol. C, Tables 4.2.6.8 and 6.1.1.4)
;
Mo Mo -1.6832 0.6857
;
International Tables for Crystallography
(1992, Vol. C, Tables 4.2.6.8 and 6.1.1.4)
;

loop_
_geom_angle_atom_site_label_1
_geom_angle_atom_site_label_2
_geom_angle_atom_site_label_3
_geom_angle
_geom_angle_publ_flag
_geom_angle_site_symmetry_1
_geom_angle_site_symmetry_3
Cl(1) Mo(1) Cl(3) 135.04(4) yes . .
Cl(1) Mo(1) P(1) 83.50(4) yes . .
Cl(1) Mo(1) P(2) 83.86(5) yes . .
Cl(1) Mo(1) C(21) 141.43(12) yes . .
Cl(1) Mo(1) C(22) 115.30(13) yes . .
Cl(1) Mo(1) C(23) 83.75(13) yes . .
Cl(1) Mo(1) C(24) 86.23(13) yes . .
Cl(1) Mo(1) C(25) 120.74(13) yes . .
Cl(3) Mo(1) P(1) 78.60(4) yes . .
Cl(3) Mo(1) P(2) 79.76(5) yes . .
Cl(3) Mo(1) C(21) 83.34(12) yes . .
Cl(3) Mo(1) C(22) 102.45(12) yes . .
Cl(3) Mo(1) C(23) 137.82(13) yes . .
Cl(3) Mo(1) C(24) 135.75(13) yes . .
Cl(3) Mo(1) C(25) 99.27(13) yes . .
P(1) Mo(1) P(2) 133.88(4) yes . .
P(1) Mo(1) C(21) 105.22(12) yes . .
P(1) Mo(1) C(22) 81.60(11) yes . .
P(1) Mo(1) C(23) 93.51(12) yes . .
P(1) Mo(1) C(24) 130.49(13) yes . .
P(1) Mo(1) C(25) 138.38(12) yes . .
P(2) Mo(1) C(21) 112.08(12) yes . .
P(2) Mo(1) C(22) 143.05(11) yes . .
P(2) Mo(1) C(23) 128.75(12) yes . .
P(2) Mo(1) C(24) 92.53(12) yes . .
P(2) Mo(1) C(25) 85.11(12) yes . .
C(21) Mo(1) C(22) 34.10(17) yes . .
C(21) Mo(1) C(23) 58.60(17) yes . .
C(21) Mo(1) C(24) 59.23(16) yes . .
C(21) Mo(1) C(25) 34.47(16) yes . .
C(22) Mo(1) C(23) 35.52(17) yes . .
C(22) Mo(1) C(24) 59.85(16) yes . .
C(22) Mo(1) C(25) 58.00(16) yes . .
C(23) Mo(1) C(24) 37.15(17) yes . .
C(23) Mo(1) C(25) 60.12(17) yes . .
C(24) Mo(1) C(25) 36.48(18) yes . .
Cl(1) Zr(1) Cl(2) 80.07(4) yes . .
Cl(1) Zr(1) C(1) 90.87(9) yes . .
Cl(1) Zr(1) C(2) 119.37(9) yes . .
Cl(1) Zr(1) C(3) 144.59(11) yes . .
Cl(1) Zr(1) C(4) 124.55(11) yes . .
Cl(1) Zr(1) C(5) 94.29(9) yes . .
Cl(1) Zr(1) C(10) 87.63(9) yes . .
Cl(1) Zr(1) C(11) 119.34(11) yes . .
Cl(1) Zr(1) C(12) 138.33(13) yes . .
Cl(1) Zr(1) C(13) 113.82(12) yes . .
Cl(1) Zr(1) C(14) 85.27(9) yes . .
Cl(2) Zr(1) C(1) 112.63(12) yes . .
Cl(2) Zr(1) C(2) 130.65(11) yes . .
Cl(2) Zr(1) C(3) 105.48(12) yes . .
Cl(2) Zr(1) C(4) 76.88(12) yes . .
Cl(2) Zr(1) C(5) 80.86(12) yes . .
Cl(2) Zr(1) C(10) 118.86(13) yes . .
Cl(2) Zr(1) C(11) 130.84(17) yes . .
Cl(2) Zr(1) C(12) 102.31(19) yes . .
Cl(2) Zr(1) C(13) 77.14(16) yes . .
Cl(2) Zr(1) C(14) 86.17(13) yes . .
C(1) Zr(1) C(2) 33.51(14) yes . .
C(1) Zr(1) C(3) 54.35(13) yes . .
C(1) Zr(1) C(4) 54.82(14) yes . .
C(1) Zr(1) C(5) 33.04(16) yes . .
C(1) Zr(1) C(10) 127.32(17) yes . .
C(1) Zr(1) C(11) 111.7(2) yes . .
C(1) Zr(1) C(12) 124.27(19) yes . .
C(1) Zr(1) C(13) 155.02(15) yes . .
C(1) Zr(1) C(14) 159.90(16) yes . .
C(2) Zr(1) C(3) 32.51(14) yes . .
C(2) Zr(1) C(4) 54.39(16) yes . .
C(2) Zr(1) C(5) 54.63(16) yes . .
C(2) Zr(1) C(10) 107.53(16) yes . .
C(2) Zr(1) C(11) 81.61(19) yes . .
C(2) Zr(1) C(12) 90.91(19) yes . .
C(2) Zr(1) C(13) 122.61(16) yes . .
C(2) Zr(1) C(14) 136.26(16) yes . .
C(3) Zr(1) C(4) 32.18(16) yes . .
C(3) Zr(1) C(5) 53.60(14) yes . .
C(3) Zr(1) C(10) 117.36(15) yes . .
C(3) Zr(1) C(11) 83.98(16) yes . .
C(3) Zr(1) C(12) 75.68(17) yes . .
C(3) Zr(1) C(13) 101.41(15) yes . .
C(3) Zr(1) C(14) 129.52(14) yes . .
C(4) Zr(1) C(5) 32.76(13) yes . .
C(4) Zr(1) C(10) 147.29(14) yes . .
C(4) Zr(1) C(11) 113.90(15) yes . .
C(4) Zr(1) C(12) 95.86(16) yes . .
C(4) Zr(1) C(13) 109.03(15) yes . .
C(4) Zr(1) C(14) 141.27(13) yes . .
C(5) Zr(1) C(10) 160.16(17) yes . .
C(5) Zr(1) C(11) 134.81(17) yes . .
C(5) Zr(1) C(12) 127.32(15) yes . .
C(5) Zr(1) C(13) 140.14(15) yes . .
C(5) Zr(1) C(14) 166.89(17) yes . .
C(10) Zr(1) C(11) 33.63(14) yes . .
C(10) Zr(1) C(12) 54.34(15) yes . .
C(10) Zr(1) C(13) 54.15(17) yes . .
C(10) Zr(1) C(14) 32.94(17) yes . .
C(11) Zr(1) C(12) 32.3(3) yes . .
C(11) Zr(1) C(13) 53.8(3) yes . .
C(11) Zr(1) C(14) 54.69(19) yes . .
C(12) Zr(1) C(13) 32.1(3) yes . .
C(12) Zr(1) C(14) 53.84(16) yes . .
C(13) Zr(1) C(14) 32.47(14) yes . .
Mo(1) Cl(1) Zr(1) 86.43(4) yes . .
Mo(1) P(1) C(1) 108.72(15) yes . .
Mo(1) P(1) C(6) 119.48(14) yes . .
Mo(1) P(1) C(8) 117.29(15) yes . .
C(1) P(1) C(6) 100.2(2) yes . .
C(1) P(1) C(8) 106.40(19) yes . .
C(6) P(1) C(8) 102.8(3) yes . .
Mo(1) P(2) C(10) 110.08(17) yes . .
Mo(1) P(2) C(15) 118.49(17) yes . .
Mo(1) P(2) C(17) 115.8(3) yes . .
Mo(1) P(2) C(19) 121.6(4) yes . .
C(10) P(2) C(15) 99.9(3) yes . .
C(10) P(2) C(17) 114.1(3) yes . .
C(10) P(2) C(19) 85.5(4) yes . .
C(15) P(2) C(17) 97.1(3) yes . .
C(15) P(2) C(19) 112.9(4) yes . .
C(17) P(2) C(19) 30.2(4) yes . .
Zr(1) C(1) P(1) 107.54(18) yes . .
Zr(1) C(1) C(2) 73.0(3) yes . .
Zr(1) C(1) C(5) 72.6(3) yes . .
P(1) C(1) C(2) 125.7(4) yes . .
P(1) C(1) C(5) 126.5(4) yes . .
C(2) C(1) C(5) 106.0(4) yes . .
Zr(1) C(2) C(1) 73.5(3) yes . .
Zr(1) C(2) C(3) 76.4(3) yes . .
C(1) C(2) C(3) 108.2(5) yes . .
Zr(1) C(3) C(2) 71.0(3) yes . .
Zr(1) C(3) C(4) 72.9(3) yes . .
C(2) C(3) C(4) 108.7(4) yes . .
Zr(1) C(4) C(3) 74.9(3) yes . .
Zr(1) C(4) C(5) 71.3(3) yes . .
C(3) C(4) C(5) 107.0(4) yes . .
Zr(1) C(5) C(1) 74.4(3) yes . .
Zr(1) C(5) C(4) 76.0(3) yes . .
C(1) C(5) C(4) 110.1(4) yes . .
P(1) C(6) C(7) 116.2(3) yes . .
P(1) C(8) C(9) 118.1(3) yes . .
Zr(1) C(10) P(2) 108.4(2) yes . .
Zr(1) C(10) C(11) 72.8(3) yes . .
Zr(1) C(10) C(14) 74.1(3) yes . .
P(2) C(10) C(11) 126.5(5) yes . .
P(2) C(10) C(14) 125.4(3) yes . .
C(11) C(10) C(14) 106.7(5) yes . .
Zr(1) C(11) C(10) 73.5(3) yes . .
Zr(1) C(11) C(12) 75.9(4) yes . .
C(10) C(11) C(12) 108.2(6) yes . .
Zr(1) C(12) C(11) 71.8(4) yes . .
Zr(1) C(12) C(13) 74.7(4) yes . .
C(11) C(12) C(13) 108.8(5) yes . .
Zr(1) C(13) C(12) 73.2(4) yes . .
Zr(1) C(13) C(14) 72.0(3) yes . .
C(12) C(13) C(14) 107.9(6) yes . .
Zr(1) C(14) C(10) 73.0(3) yes . .
Zr(1) C(14) C(13) 75.6(3) yes . .
C(10) C(14) C(13) 108.4(5) yes . .
P(2) C(15) C(16) 117.0(4) yes . .
P(2) C(17) C(18) 112.1(5) yes . .
P(2) C(17) C(19) 85.8(9) yes . .
P(2) C(17) C(20) 156.2(9) yes . .
C(18) C(17) C(19) 36.4(8) yes . .
C(18) C(17) C(20) 74.5(7) yes . .
C(19) C(17) C(20) 88.2(10) yes . .
C(17) C(18) C(19) 39.9(7) yes . .
C(17) C(18) C(20) 39.6(6) yes . .
C(19) C(18) C(20) 62.7(9) yes . .
P(2) C(19) C(17) 63.9(8) yes . .
P(2) C(19) C(18) 138.0(12) yes . .
P(2) C(19) C(20) 108.3(7) yes . .
C(17) C(19) C(18) 103.6(12) yes . .
C(17) C(19) C(20) 47.6(8) yes . .
C(18) C(19) C(20) 82.3(11) yes . .
C(17) C(20) C(18) 65.8(7) yes . .
C(17) C(20) C(19) 44.2(7) yes . .
C(18) C(20) C(19) 35.0(7) yes . .
Mo(1) C(21) C(22) 72.2(3) yes . .
Mo(1) C(21) C(25) 70.1(3) yes . .
Mo(1) C(21) C(26) 127.7(3) yes . .
C(22) C(21) C(25) 109.1(5) yes . .
C(22) C(21) C(26) 125.4(5) yes . .
C(25) C(21) C(26) 125.3(5) yes . .
Mo(1) C(22) C(21) 73.7(3) yes . .
Mo(1) C(22) C(23) 67.7(3) yes . .
Mo(1) C(22) C(27) 136.1(3) yes . .
C(21) C(22) C(23) 108.1(4) yes . .
C(21) C(22) C(27) 124.0(5) yes . .
C(23) C(22) C(27) 126.2(5) yes . .
Mo(1) C(23) C(22) 76.8(3) yes . .
Mo(1) C(23) C(24) 70.5(3) yes . .
Mo(1) C(23) C(28) 130.3(3) yes . .
C(22) C(23) C(24) 107.9(5) yes . .
C(22) C(23) C(28) 127.0(5) yes . .
C(24) C(23) C(28) 123.3(5) yes . .
Mo(1) C(24) C(23) 72.3(3) yes . .
Mo(1) C(24) C(25) 75.2(3) yes . .
Mo(1) C(24) C(29) 130.4(3) yes . .
C(23) C(24) C(25) 106.8(4) yes . .
C(23) C(24) C(29) 122.3(5) yes . .
C(25) C(24) C(29) 128.8(5) yes . .
Mo(1) C(25) C(21) 75.5(3) yes . .
Mo(1) C(25) C(24) 68.3(3) yes . .
Mo(1) C(25) C(30) 136.9(3) yes . .
C(21) C(25) C(24) 108.1(5) yes . .
C(21) C(25) C(30) 123.4(5) yes . .
C(24) C(25) C(30) 125.6(4) yes . .
C(32) C(31) C(33) 124.6(9) yes . 2_755
C(31) C(32) C(33) 114.9(8) yes . .
C(31) C(33) C(32) 120.5(8) yes 2_755 .
Zr(1) C(2) H(1) 114.292 no . .
C(1) C(2) H(1) 125.065 no . .
C(3) C(2) H(1) 126.740 no . .
Zr(1) C(3) H(2) 121.648 no . .
C(2) C(3) H(2) 126.102 no . .
C(4) C(3) H(2) 125.222 no . .
Zr(1) C(4) H(3) 121.426 no . .
C(3) C(4) H(3) 127.531 no . .
C(5) C(4) H(3) 125.446 no . .
Zr(1) C(5) H(4) 115.103 no . .
C(1) C(5) H(4) 123.888 no . .
C(4) C(5) H(4) 126.036 no . .
P(1) C(6) H(5) 114.980 no . .
P(1) C(6) H(6) 115.283 no . .
C(7) C(6) H(5) 100.858 no . .
C(7) C(6) H(6) 100.424 no . .
H(5) C(6) H(6) 107.130 no . .
C(6) C(7) H(7) 108.870 no . .
C(6) C(7) H(8) 110.305 no . .
C(6) C(7) H(9) 109.323 no . .
H(7) C(7) H(8) 109.436 no . .
H(7) C(7) H(9) 109.441 no . .
H(8) C(7) H(9) 109.448 no . .
P(1) C(8) H(10) 116.616 no . .
P(1) C(8) H(11) 117.901 no . .
C(9) C(8) H(10) 96.978 no . .
C(9) C(8) H(11) 98.247 no . .
H(10) C(8) H(11) 105.586 no . .
C(8) C(9) H(12) 109.730 no . .
C(8) C(9) H(13) 110.389 no . .
C(8) C(9) H(14) 108.370 no . .
H(12) C(9) H(13) 109.444 no . .
H(12) C(9) H(14) 109.443 no . .
H(13) C(9) H(14) 109.445 no . .
Zr(1) C(11) H(15) 117.954 no . .
C(10) C(11) H(15) 124.450 no . .
C(12) C(11) H(15) 127.335 no . .
Zr(1) C(12) H(16) 121.063 no . .
C(11) C(12) H(16) 125.534 no . .
C(13) C(12) H(16) 125.673 no . .
Zr(1) C(13) H(17) 119.442 no . .
C(12) C(13) H(17) 124.106 no . .
C(14) C(13) H(17) 127.969 no . .
Zr(1) C(14) H(18) 118.053 no . .
C(10) C(14) H(18) 127.322 no . .
C(13) C(14) H(18) 124.289 no . .
P(2) C(15) H(19) 115.781 no . .
P(2) C(15) H(20) 117.760 no . .
C(16) C(15) H(19) 98.534 no . .
C(16) C(15) H(20) 98.310 no . .
H(19) C(15) H(20) 106.541 no . .
C(15) C(16) H(21) 106.681 no . .
C(15) C(16) H(22) 114.827 no . .
C(15) C(16) H(23) 106.897 no . .
H(21) C(16) H(22) 109.428 no . .
H(21) C(16) H(23) 109.433 no . .
H(22) C(16) H(23) 109.437 no . .
C(21) C(26) H(24) 110.283 no . .
C(21) C(26) H(25) 108.779 no . .
C(21) C(26) H(26) 109.433 no . .
H(24) C(26) H(25) 109.441 no . .
H(24) C(26) H(26) 109.441 no . .
H(25) C(26) H(26) 109.448 no . .
C(22) C(27) H(27) 110.705 no . .
C(22) C(27) H(28) 108.344 no . .
C(22) C(27) H(29) 109.443 no . .
H(27) C(27) H(28) 109.442 no . .
H(27) C(27) H(29) 109.443 no . .
H(28) C(27) H(29) 109.441 no . .
C(23) C(28) H(30) 111.667 no . .
C(23) C(28) H(31) 107.866 no . .
C(23) C(28) H(32) 108.948 no . .
H(30) C(28) H(31) 109.436 no . .
H(30) C(28) H(32) 109.445 no . .
H(31) C(28) H(32) 109.442 no . .
C(24) C(29) H(33) 111.201 no . .
C(24) C(29) H(34) 109.330 no . .
C(24) C(29) H(35) 107.948 no . .
H(33) C(29) H(34) 109.450 no . .
H(33) C(29) H(35) 109.439 no . .
H(34) C(29) H(35) 109.442 no . .
C(25) C(30) H(36) 107.503 no . .
C(25) C(30) H(37) 110.322 no . .
C(25) C(30) H(38) 110.654 no . .
H(36) C(30) H(37) 109.446 no . .
H(36) C(30) H(38) 109.441 no . .
H(37) C(30) H(38) 109.443 no . .
C(32) C(31) H(39) 118.149 no . .
C(33) C(31) H(39) 117.185 no 2_755 .
C(31) C(32) H(40) 125.520 no . .
C(33) C(32) H(40) 119.552 no . .
C(31) C(33) H(41) 122.251 no 2_755 .
C(32) C(33) H(41) 117.197 no . .

loop_
_geom_bond_atom_site_label_1
_geom_bond_atom_site_label_2
_geom_bond_distance
_geom_bond_publ_flag
_geom_bond_site_symmetry_2
Mo(1) Cl(1) 2.4925(13) yes .
Mo(1) Cl(3) 2.5131(12) yes .
Mo(1) P(1) 2.4943(13) yes .
Mo(1) P(2) 2.4932(15) yes .
Mo(1) C(21) 2.416(4) yes .
Mo(1) C(22) 2.397(4) yes .
Mo(1) C(23) 2.278(4) yes .
Mo(1) C(24) 2.254(4) yes .
Mo(1) C(25) 2.346(4) yes .
Zr(1) Cl(1) 2.5503(9) yes .
Zr(1) Cl(2) 2.5584(14) yes .
Zr(1) C(1) 2.480(5) yes .
Zr(1) C(2) 2.473(5) yes .
Zr(1) C(3) 2.542(4) yes .
Zr(1) C(4) 2.517(5) yes .
Zr(1) C(5) 2.457(5) yes .
Zr(1) C(10) 2.464(5) yes .
Zr(1) C(11) 2.455(6) yes .
Zr(1) C(12) 2.506(6) yes .
Zr(1) C(13) 2.525(6) yes .
Zr(1) C(14) 2.479(5) yes .
P(1) C(1) 1.797(4) yes .
P(1) C(6) 1.828(5) yes .
P(1) C(8) 1.837(5) yes .
P(2) C(10) 1.800(5) yes .
P(2) C(15) 1.826(5) yes .
P(2) C(17) 1.836(8) yes .
P(2) C(19) 2.039(13) yes .
C(1) C(2) 1.428(6) yes .
C(1) C(5) 1.404(7) yes .
C(2) C(3) 1.405(6) yes .
C(3) C(4) 1.402(8) yes .
C(4) C(5) 1.404(6) yes .
C(6) C(7) 1.542(6) yes .
C(8) C(9) 1.526(6) yes .
C(10) C(11) 1.423(6) yes .
C(10) C(14) 1.401(8) yes .
C(11) C(12) 1.379(10) yes .
C(12) C(13) 1.392(10) yes .
C(13) C(14) 1.399(6) yes .
C(15) C(16) 1.557(8) yes .
C(17) C(18) 1.559(10) yes .
C(17) C(19) 1.029(11) yes .
C(17) C(20) 1.090(15) yes .
C(18) C(19) 0.952(16) yes .
C(18) C(20) 1.646(13) yes .
C(19) C(20) 1.476(16) yes .
C(21) C(22) 1.411(7) yes .
C(21) C(25) 1.412(7) yes .
C(21) C(26) 1.490(8) yes .
C(22) C(23) 1.430(7) yes .
C(22) C(27) 1.494(7) yes .
C(23) C(24) 1.444(7) yes .
C(23) C(28) 1.505(7) yes .
C(24) C(25) 1.443(8) yes .
C(24) C(29) 1.505(7) yes .
C(25) C(30) 1.509(7) yes .
C(31) C(32) 1.360(12) yes .
C(31) C(33) 1.369(13) yes 2_755
C(32) C(33) 1.353(12) yes .
C(2) H(1) 0.930 no .
C(3) H(2) 0.930 no .
C(4) H(3) 0.930 no .
C(5) H(4) 0.930 no .
C(6) H(5) 0.970 no .
C(6) H(6) 0.970 no .
C(7) H(7) 0.960 no .
C(7) H(8) 0.960 no .
C(7) H(9) 0.960 no .
C(8) H(10) 0.970 no .
C(8) H(11) 0.970 no .
C(9) H(12) 0.960 no .
C(9) H(13) 0.960 no .
C(9) H(14) 0.960 no .
C(11) H(15) 0.930 no .
C(12) H(16) 0.930 no .
C(13) H(17) 0.930 no .
C(14) H(18) 0.930 no .
C(15) H(19) 0.970 no .
C(15) H(20) 0.970 no .
C(16) H(21) 0.960 no .
C(16) H(22) 0.960 no .
C(16) H(23) 0.960 no .
C(26) H(24) 0.960 no .
C(26) H(25) 0.960 no .
C(26) H(26) 0.960 no .
C(27) H(27) 0.960 no .
C(27) H(28) 0.960 no .
C(27) H(29) 0.960 no .
C(28) H(30) 0.960 no .
C(28) H(31) 0.960 no .
C(28) H(32) 0.960 no .
C(29) H(33) 0.960 no .
C(29) H(34) 0.960 no .
C(29) H(35) 0.960 no .
C(30) H(36) 0.960 no .
C(30) H(37) 0.960 no .
C(30) H(38) 0.960 no .
C(31) H(39) 0.930 no .
C(32) H(40) 0.930 no .
C(33) H(41) 0.930 no .

loop_
_geom_contact_atom_site_label_1
_geom_contact_atom_site_label_2
_geom_contact_distance
_geom_contact_publ_flag
_geom_contact_site_symmetry_2
Cl(1) C(28) 3.346(4) no .
Cl(1) C(29) 3.482(4) no .
Cl(3) C(2) 3.409(5) no .
Cl(3) C(8) 3.320(5) no .
Cl(3) C(17) 3.361(8) no .
Cl(3) C(19) 3.232(13) no .
Cl(3) C(20) 3.478(13) no .
Cl(3) C(26) 3.309(4) no .
P(1) C(27) 3.436(4) no .
P(2) C(30) 3.585(4) no .
C(1) C(7) 3.255(7) no .
C(1) C(9) 3.094(8) no .
C(2) C(8) 3.570(6) no .
C(2) C(9) 3.394(7) no .
C(5) C(6) 3.087(5) no .
C(5) C(7) 3.309(6) no .
C(6) C(28) 3.546(6) no .
C(7) C(8) 3.227(7) no .
C(7) C(9) 3.592(7) no .
C(8) C(27) 3.312(5) no .
C(10) C(16) 3.235(7) no .
C(10) C(18) 3.167(11) no .
C(11) C(18) 3.396(11) no .
C(11) C(19) 2.928(13) no .
C(14) C(15) 3.109(6) no .
C(14) C(16) 3.363(7) no .
C(15) C(29) 3.320(7) no .
C(16) C(17) 3.203(10) no .
C(16) C(18) 3.478(11) no .
C(16) C(19) 3.479(14) no .
C(17) C(30) 3.284(7) no .
C(20) C(30) 3.516(11) no .
C(26) C(27) 3.119(8) no .
C(26) C(30) 3.121(7) no .
C(27) C(28) 3.219(7) no .
C(28) C(29) 3.074(7) no .
C(29) C(30) 3.266(8) no .
C(31) C(31) 2.620(13) no 2_755
C(32) C(32) 2.827(11) no 2_755
C(33) C(33) 2.709(12) no 2_755
Cl(1) C(7) 3.573(5) no 2_666
C(7) Cl(1) 3.573(5) no 2_666
C(18) C(18) 3.160(13) no 2_675
C(20) C(31) 3.148(16) no 1_565
C(20) C(33) 3.476(16) no 2_765
C(31) C(20) 3.148(16) no 1_545
C(33) C(20) 3.476(16) no 2_765
Mo(1) H(26) 3.5136 no .
Mo(1) H(32) 3.5202 no .
Mo(1) H(35) 3.4245 no .
Cl(1) H(4) 3.5985 no .
Cl(1) H(6) 3.2401 no .
Cl(1) H(18) 3.2971 no .
Cl(1) H(19) 3.3876 no .
Cl(1) H(31) 3.0719 no .
Cl(1) H(32) 3.2056 no .
Cl(1) H(35) 2.8128 no .
Cl(2) H(3) 3.0304 no .
Cl(2) H(4) 3.1603 no .
Cl(2) H(17) 2.9858 no .
Cl(2) H(18) 3.4649 no .
Cl(3) H(1) 2.7556 no .
Cl(3) H(10) 2.8067 no .
Cl(3) H(12) 3.6000 no .
Cl(3) H(15) 3.2957 no .
Cl(3) H(25) 3.5088 no .
Cl(3) H(26) 2.7156 no .
P(1) H(1) 3.0937 no .
P(1) H(4) 3.0715 no .
P(1) H(7) 3.0154 no .
P(1) H(9) 3.0218 no .
P(1) H(12) 3.0461 no .
P(1) H(14) 3.0472 no .
P(1) H(27) 2.9034 no .
P(1) H(32) 3.4676 no .
P(2) H(15) 3.1043 no .
P(2) H(18) 3.1018 no .
P(2) H(21) 2.9926 no .
P(2) H(23) 3.0126 no .
P(2) H(36) 3.3687 no .
P(2) H(37) 3.4642 no .
C(1) H(2) 3.1928 no .
C(1) H(3) 3.1919 no .
C(1) H(6) 2.9594 no .
C(1) H(7) 3.5866 no .
C(1) H(9) 2.8439 no .
C(1) H(10) 3.5058 no .
C(1) H(12) 2.8481 no .
C(1) H(14) 3.0087 no .
C(2) H(3) 3.1827 no .
C(2) H(4) 3.1560 no .
C(2) H(12) 2.7488 no .
C(2) H(14) 3.5037 no .
C(2) H(15) 3.0459 no .
C(3) H(4) 3.1542 no .
C(3) H(15) 3.3797 no .
C(3) H(16) 2.9253 no .
C(4) H(1) 3.1780 no .
C(5) H(1) 3.1568 no .
C(5) H(2) 3.1517 no .
C(5) H(6) 2.8639 no .
C(5) H(9) 2.6618 no .
C(6) H(4) 2.7408 no .
C(6) H(11) 2.8880 no .
C(6) H(14) 3.5209 no .
C(6) H(27) 2.7882 no .
C(6) H(32) 2.6929 no .
C(7) H(4) 2.9071 no .
C(7) H(11) 3.0276 no .
C(7) H(14) 2.9841 no .
C(8) H(1) 3.4876 no .
C(8) H(5) 3.1308 no .
C(8) H(7) 2.7956 no .
C(8) H(9) 3.4798 no .
C(8) H(27) 2.8000 no .
C(8) H(28) 3.1659 no .
C(9) H(1) 3.3039 no .
C(9) H(7) 3.0514 no .
C(9) H(9) 3.5289 no .
C(10) H(16) 3.1671 no .
C(10) H(17) 3.1751 no .
C(10) H(19) 2.9701 no .
C(10) H(21) 2.7706 no .
C(10) H(23) 3.5355 no .
C(11) H(1) 3.0628 no .
C(11) H(2) 3.3479 no .
C(11) H(17) 3.1407 no .
C(11) H(18) 3.1713 no .
C(12) H(2) 2.9166 no .
C(12) H(18) 3.1478 no .
C(13) H(15) 3.1542 no .
C(14) H(15) 3.1591 no .
C(14) H(16) 3.1538 no .
C(14) H(19) 2.8806 no .
C(14) H(21) 2.6926 no .
C(15) H(18) 2.8409 no .
C(15) H(34) 2.7978 no .
C(15) H(35) 3.1907 no .
C(15) H(37) 3.1555 no .
C(16) H(18) 3.0901 no .
C(17) H(15) 3.5492 no .
C(17) H(20) 2.9441 no .
C(17) H(21) 3.5030 no .
C(17) H(23) 2.7442 no .
C(17) H(36) 2.6418 no .
C(17) H(37) 3.2725 no .
C(18) H(15) 3.1520 no .
C(18) H(21) 3.4793 no .
C(18) H(23) 2.8690 no .
C(19) H(15) 2.6759 no .
C(19) H(21) 3.5041 no .
C(19) H(23) 3.0570 no .
C(19) H(36) 3.5883 no .
C(20) H(23) 3.4746 no .
C(20) H(36) 2.6639 no .
C(21) H(27) 3.2525 no .
C(21) H(28) 2.6151 no .
C(21) H(29) 3.0713 no .
C(21) H(36) 2.8039 no .
C(21) H(37) 3.3451 no .
C(21) H(38) 2.8181 no .
C(22) H(5) 3.4039 no .
C(22) H(10) 3.5706 no .
C(22) H(24) 3.1493 no .
C(22) H(25) 2.6312 no .
C(22) H(26) 3.2073 no .
C(22) H(30) 2.9116 no .
C(22) H(31) 3.3621 no .
C(22) H(32) 2.8808 no .
C(23) H(5) 3.4272 no .
C(23) H(27) 2.8792 no .
C(23) H(28) 3.3530 no .
C(23) H(29) 2.8609 no .
C(23) H(33) 2.8265 no .
C(23) H(34) 3.3539 no .
C(23) H(35) 2.8153 no .
C(24) H(20) 3.3873 no .
C(24) H(30) 3.1249 no .
C(24) H(31) 2.6267 no .
C(24) H(32) 3.2653 no .
C(24) H(36) 3.2847 no .
C(24) H(37) 2.7193 no .
C(24) H(38) 3.1364 no .
C(25) H(20) 3.4795 no .
C(25) H(24) 2.8489 no .
C(25) H(25) 3.3301 no .
C(25) H(26) 2.8223 no .
C(25) H(33) 3.1869 no .
C(25) H(34) 2.7509 no .
C(25) H(35) 3.2988 no .
C(26) H(28) 2.6729 no .
C(26) H(36) 3.0058 no .
C(26) H(38) 3.1371 no .
C(27) H(5) 3.0130 no .
C(27) H(10) 3.3084 no .
C(27) H(11) 3.0370 no .
C(27) H(25) 2.6911 no .
C(27) H(30) 3.2133 no .
C(27) H(32) 3.2039 no .
C(28) H(5) 3.0745 no .
C(28) H(6) 3.4599 no .
C(28) H(27) 3.2020 no .
C(28) H(29) 3.1938 no .
C(28) H(33) 3.0066 no .
C(28) H(35) 3.0259 no .
C(29) H(19) 3.1496 no .
C(29) H(20) 2.9446 no .
C(29) H(30) 3.5423 no .
C(29) H(31) 2.6217 no .
C(29) H(37) 2.8993 no .
C(30) H(20) 3.1610 no .
C(30) H(24) 3.0302 no .
C(30) H(26) 3.1501 no .
C(30) H(34) 2.9015 no .
C(31) H(39) 3.5492 no 2_755
C(31) H(40) 3.1987 no 2_755
C(31) H(41) 3.1254 no .
C(32) H(39) 3.1810 no 2_755
C(32) H(41) 3.2533 no 2_755
C(33) H(39) 3.1300 no .
C(33) H(40) 3.2735 no 2_755
H(1) H(2) 2.5107 no .
H(1) H(10) 3.5648 no .
H(1) H(12) 2.5280 no .
H(1) H(15) 2.6356 no .
H(2) H(3) 2.5052 no .
H(2) H(15) 3.3272 no .
H(2) H(16) 2.4829 no .
H(3) H(4) 2.4910 no .
H(4) H(6) 2.2926 no .
H(4) H(8) 3.3610 no .
H(4) H(9) 2.3137 no .
H(5) H(7) 2.2698 no .
H(5) H(8) 2.2284 no .
H(5) H(9) 2.7605 no .
H(5) H(11) 2.9088 no .
H(5) H(27) 2.1533 no .
H(5) H(29) 3.4260 no .
H(5) H(30) 3.4539 no .
H(5) H(32) 2.2276 no .
H(6) H(7) 2.7525 no .
H(6) H(8) 2.2234 no .
H(6) H(9) 2.2698 no .
H(6) H(27) 3.5474 no .
H(6) H(32) 2.5622 no .
H(7) H(11) 2.3919 no .
H(7) H(13) 3.5463 no .
H(7) H(14) 2.4573 no .
H(7) H(27) 3.4553 no .
H(9) H(11) 3.4817 no .
H(9) H(14) 2.8015 no .
H(10) H(12) 2.2214 no .
H(10) H(13) 2.1515 no .
H(10) H(14) 2.7003 no .
H(10) H(25) 3.1372 no .
H(10) H(27) 3.0616 no .
H(10) H(28) 2.9284 no .
H(11) H(12) 2.7242 no .
H(11) H(13) 2.1666 no .
H(11) H(14) 2.2213 no .
H(11) H(27) 2.4148 no .
H(11) H(28) 2.8705 no .
H(15) H(16) 2.4835 no .
H(16) H(17) 2.4563 no .
H(17) H(18) 2.4956 no .
H(18) H(19) 2.3564 no .
H(18) H(21) 2.4956 no .
H(18) H(22) 3.5499 no .
H(19) H(21) 2.2345 no .
H(19) H(22) 2.2637 no .
H(19) H(23) 2.7278 no .
H(19) H(34) 2.7619 no .
H(19) H(35) 2.7679 no .
H(20) H(21) 2.7235 no .
H(20) H(22) 2.2611 no .
H(20) H(23) 2.2343 no .
H(20) H(34) 2.2110 no .
H(20) H(35) 3.0573 no .
H(20) H(36) 3.3527 no .
H(20) H(37) 2.4187 no .
H(24) H(28) 3.1948 no .
H(24) H(36) 2.9841 no .
H(24) H(38) 2.7601 no .
H(25) H(27) 3.3765 no .
H(25) H(28) 2.0123 no .
H(25) H(29) 3.2523 no .
H(26) H(28) 3.3939 no .
H(26) H(36) 2.7489 no .
H(26) H(38) 3.3300 no .
H(27) H(30) 3.2939 no .
H(27) H(32) 2.9007 no .
H(29) H(30) 2.9020 no .
H(29) H(32) 3.3007 no .
H(30) H(33) 3.2326 no .
H(31) H(33) 2.5207 no .
H(31) H(34) 3.5782 no .
H(31) H(35) 2.3783 no .
H(33) H(37) 3.4105 no .
H(34) H(37) 2.2936 no .
H(34) H(38) 3.4114 no .
H(39) H(40) 2.3401 no .
H(39) H(41) 2.2916 no 2_755
H(40) H(41) 2.2371 no .
Cl(1) H(6) 3.3104 no 2_666
Cl(1) H(8) 2.7655 no 2_666
Cl(2) H(5) 3.1431 no 2_666
Cl(2) H(10) 3.1178 no 1_455
Cl(2) H(11) 3.3353 no 1_455
Cl(2) H(25) 2.9456 no 1_455
Cl(2) H(28) 2.8615 no 1_455
Cl(2) H(30) 3.5250 no 2_666
Cl(2) H(32) 3.2730 no 2_666
Cl(3) H(2) 2.9447 no 2_665
Cl(3) H(15) 3.4308 no 2_665
Cl(3) H(16) 3.3210 no 2_665
C(2) H(15) 3.2151 no 2_665
C(4) H(22) 3.1524 no 1_545
C(4) H(23) 3.5873 no 1_545
C(5) H(22) 2.9372 no 1_545
C(5) H(23) 3.4940 no 1_545
C(5) H(30) 3.5714 no 2_666
C(5) H(31) 3.3605 no 2_666
C(5) H(32) 3.3698 no 2_666
C(7) H(20) 2.9327 no 1_545
C(7) H(22) 3.4922 no 1_545
C(7) H(28) 3.4639 no 2_766
C(7) H(29) 3.1658 no 2_766
C(7) H(31) 3.5451 no 2_666
C(7) H(34) 3.3534 no 1_545
C(7) H(37) 3.1798 no 1_545
C(8) H(29) 3.5067 no 2_766
C(9) H(39) 3.5090 no .
C(11) H(1) 3.3236 no 2_665
C(11) H(12) 3.1611 no 2_665
C(12) H(16) 3.4876 no 2_565
C(12) H(17) 3.2483 no 2_565
C(12) H(40) 3.4058 no 2_665
C(13) H(16) 3.1273 no 2_565
C(13) H(25) 3.4478 no 1_455
C(13) H(26) 3.5154 no 1_455
C(13) H(40) 3.1801 no 2_665
C(13) H(41) 3.5420 no 2_665
C(14) H(24) 3.5445 no 1_455
C(14) H(25) 3.3113 no 1_455
C(14) H(26) 3.5073 no 1_455
C(14) H(40) 3.3246 no 2_665
C(14) H(41) 3.4969 no 2_665
C(15) H(9) 3.1863 no 1_565
C(15) H(33) 3.4044 no 2_676
C(15) H(35) 3.4946 no 2_676
C(16) H(9) 2.9957 no 1_565
C(16) H(31) 3.4981 no 2_676
C(17) H(39) 3.4781 no 1_565
C(18) H(12) 3.0912 no 2_665
C(19) H(1) 3.5201 no 2_665
C(19) H(2) 3.4666 no 2_665
C(19) H(12) 3.4371 no 2_665
C(20) H(2) 3.2556 no 2_665
C(20) H(39) 2.5721 no 1_565
C(20) H(41) 3.2984 no 2_765
C(21) H(38) 3.2931 no 2_776
C(22) H(38) 3.0009 no 2_776
C(23) H(38) 3.0197 no 2_776
C(24) H(24) 3.5194 no 2_776
C(24) H(38) 3.3094 no 2_776
C(25) H(38) 3.4576 no 2_776
C(26) H(17) 3.4572 no 1_655
C(26) H(18) 2.9519 no 1_655
C(26) H(33) 3.1362 no 2_776
C(26) H(41) 3.4158 no 2_765
C(27) H(5) 3.4302 no 2_766
C(27) H(7) 3.1377 no 2_766
C(27) H(11) 3.3258 no 2_766
C(27) H(27) 3.1090 no 2_766
C(27) H(38) 3.3614 no 2_776
C(28) H(4) 2.8229 no 2_666
C(28) H(22) 3.3720 no 2_676
C(28) H(38) 3.4227 no 2_776
C(29) H(19) 3.0024 no 2_676
C(29) H(24) 2.9960 no 2_776
C(29) H(35) 3.2308 no 2_676
C(30) H(7) 3.3712 no 1_565
C(30) H(29) 3.3371 no 2_776
C(31) H(3) 3.2694 no 1_655
C(31) H(13) 3.4180 no .
C(32) H(3) 3.0148 no 1_655
C(32) H(13) 3.4597 no .
C(32) H(21) 3.0830 no 2_665
C(33) H(2) 3.3839 no 1_655
C(33) H(3) 3.5083 no 1_655
C(33) H(21) 3.1605 no 2_665
C(33) H(26) 3.5374 no 2_765
H(1) C(11) 3.3236 no 2_665
H(1) C(19) 3.5201 no 2_665
H(1) H(1) 3.3265 no 2_665
H(1) H(15) 2.4174 no 2_665
H(2) Cl(3) 2.9447 no 2_665
H(2) C(19) 3.4666 no 2_665
H(2) C(20) 3.2556 no 2_665
H(2) C(33) 3.3839 no 1_455
H(2) H(41) 3.1244 no 1_455
H(3) C(31) 3.2694 no 1_455
H(3) C(32) 3.0148 no 1_455
H(3) C(33) 3.5083 no 1_455
H(3) H(22) 3.1274 no 1_545
H(3) H(30) 3.2512 no 2_666
H(3) H(39) 3.4667 no 1_455
H(3) H(40) 3.0314 no 1_455
H(4) C(28) 2.8229 no 2_666
H(4) H(22) 2.7930 no 1_545
H(4) H(30) 2.9327 no 2_666
H(4) H(31) 2.5561 no 2_666
H(4) H(32) 2.5163 no 2_666
H(5) Cl(2) 3.1431 no 2_666
H(5) C(27) 3.4302 no 2_766
H(5) H(27) 3.5477 no 2_766
H(5) H(28) 3.0286 no 2_766
H(5) H(29) 3.1743 no 2_766
H(6) Cl(1) 3.3104 no 2_666
H(6) H(6) 2.8599 no 2_666
H(6) H(31) 3.4387 no 2_666
H(6) H(32) 3.2152 no 2_666
H(7) C(27) 3.1377 no 2_766
H(7) C(30) 3.3712 no 1_545
H(7) H(20) 2.9461 no 1_545
H(7) H(28) 3.0563 no 2_766
H(7) H(29) 2.3963 no 2_766
H(7) H(34) 3.2917 no 1_545
H(7) H(37) 2.5142 no 1_545
H(7) H(38) 3.5295 no 1_545
H(8) Cl(1) 2.7655 no 2_666
H(8) H(20) 2.9780 no 1_545
H(8) H(28) 3.2168 no 2_766
H(8) H(29) 3.2994 no 2_766
H(8) H(31) 3.3143 no 2_666
H(8) H(34) 2.8237 no 1_545
H(8) H(35) 3.3876 no 2_666
H(8) H(37) 3.2457 no 1_545
H(9) C(15) 3.1863 no 1_545
H(9) C(16) 2.9957 no 1_545
H(9) H(19) 3.5095 no 1_545
H(9) H(20) 2.4067 no 1_545
H(9) H(22) 2.5608 no 1_545
H(9) H(23) 2.9762 no 1_545
H(9) H(31) 3.0149 no 2_666
H(9) H(34) 3.4212 no 1_545
H(9) H(37) 3.3183 no 1_545
H(10) Cl(2) 3.1178 no 1_655
H(10) H(17) 3.5214 no 1_655
H(11) Cl(2) 3.3353 no 1_655
H(11) C(27) 3.3258 no 2_766
H(11) H(27) 3.2911 no 2_766
H(11) H(29) 2.5746 no 2_766
H(12) C(11) 3.1611 no 2_665
H(12) C(18) 3.0912 no 2_665
H(12) C(19) 3.4371 no 2_665
H(12) H(15) 2.7487 no 2_665
H(13) C(31) 3.4180 no .
H(13) C(32) 3.4597 no .
H(13) H(39) 2.7615 no .
H(13) H(40) 2.9372 no .
H(14) H(20) 3.5895 no 1_545
H(14) H(23) 3.2242 no 1_545
H(14) H(36) 3.5550 no 1_545
H(14) H(37) 3.3311 no 1_545
H(14) H(39) 3.4722 no .
H(15) Cl(3) 3.4308 no 2_665
H(15) C(2) 3.2151 no 2_665
H(15) H(1) 2.4174 no 2_665
H(15) H(12) 2.7487 no 2_665
H(16) Cl(3) 3.3210 no 2_665
H(16) C(12) 3.4876 no 2_565
H(16) C(13) 3.1273 no 2_565
H(16) H(16) 3.1831 no 2_565
H(16) H(17) 2.4241 no 2_565
H(17) C(12) 3.2483 no 2_565
H(17) C(26) 3.4572 no 1_455
H(17) H(10) 3.5214 no 1_455
H(17) H(16) 2.4241 no 2_565
H(17) H(25) 3.0371 no 1_455
H(17) H(26) 3.0235 no 1_455
H(17) H(40) 3.4545 no 2_665
H(17) H(41) 3.4179 no 2_665
H(18) C(26) 2.9519 no 1_455
H(18) H(24) 2.7016 no 1_455
H(18) H(25) 2.7016 no 1_455
H(18) H(26) 2.9535 no 1_455
H(18) H(33) 3.2109 no 2_676
H(18) H(41) 3.2965 no 2_665
H(19) C(29) 3.0024 no 2_676
H(19) H(9) 3.5095 no 1_565
H(19) H(31) 3.4886 no 2_676
H(19) H(33) 2.4954 no 2_676
H(19) H(34) 3.3298 no 2_676
H(19) H(35) 2.7581 no 2_676
H(20) C(7) 2.9327 no 1_565
H(20) H(7) 2.9461 no 1_565
H(20) H(8) 2.9780 no 1_565
H(20) H(9) 2.4067 no 1_565
H(20) H(14) 3.5895 no 1_565
H(20) H(35) 3.3230 no 2_676
H(21) C(32) 3.0830 no 2_665
H(21) C(33) 3.1605 no 2_665
H(21) H(40) 3.0306 no 2_665
H(21) H(41) 3.0995 no 2_665
H(22) C(4) 3.1524 no 1_565
H(22) C(5) 2.9372 no 1_565
H(22) C(7) 3.4922 no 1_565
H(22) C(28) 3.3720 no 2_676
H(22) H(3) 3.1274 no 1_565
H(22) H(4) 2.7930 no 1_565
H(22) H(9) 2.5608 no 1_565
H(22) H(30) 3.2778 no 2_676
H(22) H(31) 2.6367 no 2_676
H(22) H(33) 3.2993 no 2_676
H(23) C(4) 3.5873 no 1_565
H(23) C(5) 3.4940 no 1_565
H(23) H(9) 2.9762 no 1_565
H(23) H(14) 3.2242 no 1_565
H(24) C(14) 3.5445 no 1_655
H(24) C(24) 3.5194 no 2_776
H(24) C(29) 2.9960 no 2_776
H(24) H(18) 2.7016 no 1_655
H(24) H(33) 2.2149 no 2_776
H(24) H(34) 3.1623 no 2_776
H(24) H(41) 3.3956 no 2_765
H(25) Cl(2) 2.9456 no 1_655
H(25) C(13) 3.4478 no 1_655
H(25) C(14) 3.3113 no 1_655
H(25) H(17) 3.0371 no 1_655
H(25) H(18) 2.7016 no 1_655
H(25) H(33) 3.3942 no 2_776
H(26) C(13) 3.5154 no 1_655
H(26) C(14) 3.5073 no 1_655
H(26) C(33) 3.5374 no 2_765
H(26) H(17) 3.0235 no 1_655
H(26) H(18) 2.9535 no 1_655
H(26) H(41) 2.6225 no 2_765
H(27) C(27) 3.1090 no 2_766
H(27) H(5) 3.5477 no 2_766
H(27) H(11) 3.2911 no 2_766
H(27) H(27) 2.6393 no 2_766
H(27) H(28) 3.1685 no 2_766
H(27) H(29) 3.0166 no 2_766
H(28) Cl(2) 2.8615 no 1_655
H(28) C(7) 3.4639 no 2_766
H(28) H(5) 3.0286 no 2_766
H(28) H(7) 3.0563 no 2_766
H(28) H(8) 3.2168 no 2_766
H(28) H(27) 3.1685 no 2_766
H(29) C(7) 3.1658 no 2_766
H(29) C(8) 3.5067 no 2_766
H(29) C(30) 3.3371 no 2_776
H(29) H(5) 3.1743 no 2_766
H(29) H(7) 2.3963 no 2_766
H(29) H(8) 3.2994 no 2_766
H(29) H(11) 2.5746 no 2_766
H(29) H(27) 3.0166 no 2_766
H(29) H(37) 2.9912 no 2_776
H(29) H(38) 2.8129 no 2_776
H(30) Cl(2) 3.5250 no 2_666
H(30) C(5) 3.5714 no 2_666
H(30) H(3) 3.2512 no 2_666
H(30) H(4) 2.9327 no 2_666
H(30) H(22) 3.2778 no 2_676
H(30) H(38) 2.9236 no 2_776
H(31) C(5) 3.3605 no 2_666
H(31) C(7) 3.5451 no 2_666
H(31) C(16) 3.4981 no 2_676
H(31) H(4) 2.5561 no 2_666
H(31) H(6) 3.4387 no 2_666
H(31) H(8) 3.3143 no 2_666
H(31) H(9) 3.0149 no 2_666
H(31) H(19) 3.4886 no 2_676
H(31) H(22) 2.6367 no 2_676
H(32) Cl(2) 3.2730 no 2_666
H(32) C(5) 3.3698 no 2_666
H(32) H(4) 2.5163 no 2_666
H(32) H(6) 3.2152 no 2_666
H(33) C(15) 3.4044 no 2_676
H(33) C(26) 3.1362 no 2_776
H(33) H(18) 3.2109 no 2_676
H(33) H(19) 2.4954 no 2_676
H(33) H(22) 3.2993 no 2_676
H(33) H(24) 2.2149 no 2_776
H(33) H(25) 3.3942 no 2_776
H(33) H(35) 3.4954 no 2_676
H(33) H(38) 3.5042 no 2_776
H(34) C(7) 3.3534 no 1_565
H(34) H(7) 3.2917 no 1_565
H(34) H(8) 2.8237 no 1_565
H(34) H(9) 3.4212 no 1_565
H(34) H(19) 3.3298 no 2_676
H(34) H(24) 3.1623 no 2_776
H(34) H(35) 2.9469 no 2_676
H(35) C(15) 3.4946 no 2_676
H(35) C(29) 3.2308 no 2_676
H(35) H(8) 3.3876 no 2_666
H(35) H(19) 2.7581 no 2_676
H(35) H(20) 3.3230 no 2_676
H(35) H(33) 3.4954 no 2_676
H(35) H(34) 2.9469 no 2_676
H(35) H(35) 2.7736 no 2_676
H(36) H(14) 3.5550 no 1_565
H(36) H(39) 2.9427 no 1_565
H(36) H(41) 3.4427 no 2_765
H(37) C(7) 3.1798 no 1_565
H(37) H(7) 2.5142 no 1_565
H(37) H(8) 3.2457 no 1_565
H(37) H(9) 3.3183 no 1_565
H(37) H(14) 3.3311 no 1_565
H(37) H(29) 2.9912 no 2_776
H(38) C(21) 3.2931 no 2_776
H(38) C(22) 3.0009 no 2_776
H(38) C(23) 3.0197 no 2_776
H(38) C(24) 3.3094 no 2_776
H(38) C(25) 3.4576 no 2_776
H(38) C(27) 3.3614 no 2_776
H(38) C(28) 3.4227 no 2_776
H(38) H(7) 3.5295 no 1_565
H(38) H(29) 2.8129 no 2_776
H(38) H(30) 2.9236 no 2_776
H(38) H(33) 3.5042 no 2_776
H(39) C(9) 3.5090 no .
H(39) C(17) 3.4781 no 1_545
H(39) C(20) 2.5721 no 1_545
H(39) H(3) 3.4667 no 1_655
H(39) H(13) 2.7615 no .
H(39) H(14) 3.4722 no .
H(39) H(36) 2.9427 no 1_545
H(40) C(12) 3.4058 no 2_665
H(40) C(13) 3.1801 no 2_665
H(40) C(14) 3.3246 no 2_665
H(40) H(3) 3.0314 no 1_655
H(40) H(13) 2.9372 no .
H(40) H(17) 3.4545 no 2_665
H(40) H(21) 3.0306 no 2_665
H(41) C(13) 3.5420 no 2_665
H(41) C(14) 3.4969 no 2_665
H(41) C(20) 3.2984 no 2_765
H(41) C(26) 3.4158 no 2_765
H(41) H(2) 3.1244 no 1_655
H(41) H(17) 3.4179 no 2_665
H(41) H(18) 3.2965 no 2_665
H(41) H(21) 3.0995 no 2_665
H(41) H(24) 3.3956 no 2_765
H(41) H(26) 2.6225 no 2_765
H(41) H(36) 3.4427 no 2_765

loop_
_geom_torsion_atom_site_label_1
_geom_torsion_atom_site_label_2
_geom_torsion_atom_site_label_3
_geom_torsion_atom_site_label_4
_geom_torsion
_geom_torsion_publ_flag
_geom_torsion_site_symmetry_1
_geom_torsion_site_symmetry_3
_geom_torsion_site_symmetry_4
Cl(3) Mo(1) Cl(1) Zr(1) -1.13(7) no . . .
Cl(1) Mo(1) P(1) C(1) 61.99(6) no . . .
Cl(1) Mo(1) P(1) C(6) -51.95(6) no . . .
Cl(1) Mo(1) P(1) C(8) -177.33(6) no . . .
P(1) Mo(1) Cl(1) Zr(1) -67.82(4) no . . .
Cl(1) Mo(1) P(2) C(10) -53.07(7) no . . .
Cl(1) Mo(1) P(2) C(15) 60.92(7) no . . .
Cl(1) Mo(1) P(2) C(17) 175.68(6) no . . .
Cl(1) Mo(1) P(2) C(19) -150.37(6) no . . .
P(2) Mo(1) Cl(1) Zr(1) 67.73(4) no . . .
Cl(1) Mo(1) C(21) C(22) 51.0(3) no . . .
Cl(1) Mo(1) C(21) C(25) -67.8(3) no . . .
Cl(1) Mo(1) C(21) C(26) 172.42(19) no . . .
C(21) Mo(1) Cl(1) Zr(1) -174.14(18) no . . .
Cl(1) Mo(1) C(22) C(21) -147.59(13) no . . .
Cl(1) Mo(1) C(22) C(23) -29.6(2) no . . .
Cl(1) Mo(1) C(22) C(27) 90.0(4) no . . .
C(22) Mo(1) Cl(1) Zr(1) -145.32(12) no . . .
Cl(1) Mo(1) C(23) C(22) 153.31(18) no . . .
Cl(1) Mo(1) C(23) C(24) -92.00(17) no . . .
Cl(1) Mo(1) C(23) C(28) 25.6(4) no . . .
C(23) Mo(1) Cl(1) Zr(1) -162.10(12) no . . .
Cl(1) Mo(1) C(24) C(23) 84.63(17) no . . .
Cl(1) Mo(1) C(24) C(25) -161.94(17) no . . .
Cl(1) Mo(1) C(24) C(29) -33.1(4) no . . .
C(24) Mo(1) Cl(1) Zr(1) 160.69(13) no . . .
Cl(1) Mo(1) C(25) C(21) 137.81(14) no . . .
Cl(1) Mo(1) C(25) C(24) 21.1(3) no . . .
Cl(1) Mo(1) C(25) C(30) -98.4(4) no . . .
C(25) Mo(1) Cl(1) Zr(1) 148.31(13) no . . .
Cl(3) Mo(1) P(1) C(1) -76.55(6) no . . .
Cl(3) Mo(1) P(1) C(6) 169.50(7) no . . .
Cl(3) Mo(1) P(1) C(8) 44.13(6) no . . .
Cl(3) Mo(1) P(2) C(10) 84.89(7) no . . .
Cl(3) Mo(1) P(2) C(15) -161.13(8) no . . .
Cl(3) Mo(1) P(2) C(17) -46.36(6) no . . .
Cl(3) Mo(1) P(2) C(19) -12.41(6) no . . .
Cl(3) Mo(1) C(21) C(22) -124.03(17) no . . .
Cl(3) Mo(1) C(21) C(25) 117.18(18) no . . .
Cl(3) Mo(1) C(21) C(26) -2.6(3) no . . .
Cl(3) Mo(1) C(22) C(21) 57.46(17) no . . .
Cl(3) Mo(1) C(22) C(23) 175.45(14) no . . .
Cl(3) Mo(1) C(22) C(27) -64.9(5) no . . .
Cl(3) Mo(1) C(23) C(22) -6.6(3) no . . .
Cl(3) Mo(1) C(23) C(24) 108.06(18) no . . .
Cl(3) Mo(1) C(23) C(28) -134.3(3) no . . .
Cl(3) Mo(1) C(24) C(23) -113.80(18) no . . .
Cl(3) Mo(1) C(24) C(25) -0.4(3) no . . .
Cl(3) Mo(1) C(24) C(29) 128.5(3) no . . .
Cl(3) Mo(1) C(25) C(21) -63.54(18) no . . .
Cl(3) Mo(1) C(25) C(24) 179.74(14) no . . .
Cl(3) Mo(1) C(25) C(30) 60.2(4) no . . .
P(1) Mo(1) P(2) C(10) 21.78(12) no . . .
P(1) Mo(1) P(2) C(15) 135.77(7) no . . .
P(1) Mo(1) P(2) C(17) -109.47(7) no . . .
P(1) Mo(1) P(2) C(19) -75.52(9) no . . .
P(2) Mo(1) P(1) C(1) -13.00(10) no . . .
P(2) Mo(1) P(1) C(6) -126.95(7) no . . .
P(2) Mo(1) P(1) C(8) 107.68(8) no . . .
P(1) Mo(1) C(21) C(22) -47.80(18) no . . .
P(1) Mo(1) C(21) C(25) -166.58(14) no . . .
P(1) Mo(1) C(21) C(26) 73.6(4) no . . .
C(21) Mo(1) P(1) C(1) -156.33(13) no . . .
C(21) Mo(1) P(1) C(6) 89.72(13) no . . .
C(21) Mo(1) P(1) C(8) -35.65(13) no . . .
P(1) Mo(1) C(22) C(21) 133.73(17) no . . .
P(1) Mo(1) C(22) C(23) -108.27(17) no . . .
P(1) Mo(1) C(22) C(27) 11.4(4) no . . .
C(22) Mo(1) P(1) C(1) 178.84(14) no . . .
C(22) Mo(1) P(1) C(6) 64.90(14) no . . .
C(22) Mo(1) P(1) C(8) -60.48(13) no . . .
P(1) Mo(1) C(23) C(22) 70.25(17) no . . .
P(1) Mo(1) C(23) C(24) -175.07(16) no . . .
P(1) Mo(1) C(23) C(28) -57.5(4) no . . .
C(23) Mo(1) P(1) C(1) 145.29(14) no . . .
C(23) Mo(1) P(1) C(6) 31.34(14) no . . .
C(23) Mo(1) P(1) C(8) -94.03(13) no . . .
P(1) Mo(1) C(24) C(23) 6.5(3) no . . .
P(1) Mo(1) C(24) C(25) 119.91(16) no . . .
P(1) Mo(1) C(24) C(29) -111.3(4) no . . .
C(24) Mo(1) P(1) C(1) 141.38(17) no . . .
C(24) Mo(1) P(1) C(6) 27.43(18) no . . .
C(24) Mo(1) P(1) C(8) -97.94(17) no . . .
P(1) Mo(1) C(25) C(21) 19.7(3) no . . .
P(1) Mo(1) C(25) C(24) -97.0(2) no . . .
P(1) Mo(1) C(25) C(30) 143.5(3) no . . .
C(25) Mo(1) P(1) C(1) -167.73(19) no . . .
C(25) Mo(1) P(1) C(6) 78.3(2) no . . .
C(25) Mo(1) P(1) C(8) -47.1(2) no . . .
P(2) Mo(1) C(21) C(22) 159.88(12) no . . .
P(2) Mo(1) C(21) C(25) 41.1(2) no . . .
P(2) Mo(1) C(21) C(26) -78.7(4) no . . .
C(21) Mo(1) P(2) C(10) 163.33(13) no . . .
C(21) Mo(1) P(2) C(15) -82.69(14) no . . .
C(21) Mo(1) P(2) C(17) 32.07(13) no . . .
C(21) Mo(1) P(2) C(19) 66.03(13) no . . .
P(2) Mo(1) C(22) C(21) -32.0(3) no . . .
P(2) Mo(1) C(22) C(23) 86.0(3) no . . .
P(2) Mo(1) C(22) C(27) -154.4(3) no . . .
C(22) Mo(1) P(2) C(10) -178.0(2) no . . .
C(22) Mo(1) P(2) C(15) -64.0(3) no . . .
C(22) Mo(1) P(2) C(17) 50.8(3) no . . .
C(22) Mo(1) P(2) C(19) 84.7(2) no . . .
P(2) Mo(1) C(23) C(22) -129.75(14) no . . .
P(2) Mo(1) C(23) C(24) -15.1(3) no . . .
P(2) Mo(1) C(23) C(28) 102.5(4) no . . .
C(23) Mo(1) P(2) C(10) -129.96(16) no . . .
C(23) Mo(1) P(2) C(15) -15.98(18) no . . .
C(23) Mo(1) P(2) C(17) 98.78(17) no . . .
C(23) Mo(1) P(2) C(19) 132.74(16) no . . .
P(2) Mo(1) C(24) C(23) 168.30(16) no . . .
P(2) Mo(1) C(24) C(25) -78.27(16) no . . .
P(2) Mo(1) C(24) C(29) 50.5(4) no . . .
C(24) Mo(1) P(2) C(10) -139.00(14) no . . .
C(24) Mo(1) P(2) C(15) -25.02(15) no . . .
C(24) Mo(1) P(2) C(17) 89.75(14) no . . .
C(24) Mo(1) P(2) C(19) 123.70(14) no . . .
P(2) Mo(1) C(25) C(21) -142.31(19) no . . .
P(2) Mo(1) C(25) C(24) 100.97(16) no . . .
P(2) Mo(1) C(25) C(30) -18.5(4) no . . .
C(25) Mo(1) P(2) C(10) -174.75(14) no . . .
C(25) Mo(1) P(2) C(15) -60.77(14) no . . .
C(25) Mo(1) P(2) C(17) 53.99(13) no . . .
C(25) Mo(1) P(2) C(19) 87.95(14) no . . .
C(21) Mo(1) C(22) C(21) 0.00(19) no . . .
C(21) Mo(1) C(22) C(23) 118.0(3) no . . .
C(21) Mo(1) C(22) C(27) -122.4(6) no . . .
C(22) Mo(1) C(21) C(22) -0.00(19) no . . .
C(22) Mo(1) C(21) C(25) -118.8(4) no . . .
C(22) Mo(1) C(21) C(26) 121.4(5) no . . .
C(21) Mo(1) C(23) C(22) -35.46(17) no . . .
C(21) Mo(1) C(23) C(24) 79.2(2) no . . .
C(21) Mo(1) C(23) C(28) -163.2(5) no . . .
C(23) Mo(1) C(21) C(22) 36.94(18) no . . .
C(23) Mo(1) C(21) C(25) -81.8(2) no . . .
C(23) Mo(1) C(21) C(26) 158.4(4) no . . .
C(21) Mo(1) C(24) C(23) -77.4(2) no . . .
C(21) Mo(1) C(24) C(25) 36.04(17) no . . .
C(21) Mo(1) C(24) C(29) 164.9(5) no . . .
C(24) Mo(1) C(21) C(22) 80.6(3) no . . .
C(24) Mo(1) C(21) C(25) -38.18(19) no . . .
C(24) Mo(1) C(21) C(26) -158.0(4) no . . .
C(21) Mo(1) C(25) C(21) 0.0(2) no . . .
C(21) Mo(1) C(25) C(24) -116.7(4) no . . .
C(21) Mo(1) C(25) C(30) 123.8(6) no . . .
C(25) Mo(1) C(21) C(22) 118.8(4) no . . .
C(25) Mo(1) C(21) C(25) 0.0(2) no . . .
C(25) Mo(1) C(21) C(26) -119.8(5) no . . .
C(22) Mo(1) C(23) C(22) 0.00(19) no . . .
C(22) Mo(1) C(23) C(24) 114.7(4) no . . .
C(22) Mo(1) C(23) C(28) -127.7(5) no . . .
C(23) Mo(1) C(22) C(21) -118.0(4) no . . .
C(23) Mo(1) C(22) C(23) 0.0(2) no . . .
C(23) Mo(1) C(22) C(27) 119.6(6) no . . .
C(22) Mo(1) C(24) C(23) -37.62(18) no . . .
C(22) Mo(1) C(24) C(25) 75.8(2) no . . .
C(22) Mo(1) C(24) C(29) -155.4(5) no . . .
C(24) Mo(1) C(22) C(21) -78.6(2) no . . .
C(24) Mo(1) C(22) C(23) 39.39(18) no . . .
C(24) Mo(1) C(22) C(27) 159.0(5) no . . .
C(22) Mo(1) C(25) C(21) 35.41(18) no . . .
C(22) Mo(1) C(25) C(24) -81.3(2) no . . .
C(22) Mo(1) C(25) C(30) 159.2(5) no . . .
C(25) Mo(1) C(22) C(21) -35.79(18) no . . .
C(25) Mo(1) C(22) C(23) 82.2(2) no . . .
C(25) Mo(1) C(22) C(27) -158.2(5) no . . .
C(23) Mo(1) C(24) C(23) 0.0(2) no . . .
C(23) Mo(1) C(24) C(25) 113.4(4) no . . .
C(23) Mo(1) C(24) C(29) -117.8(5) no . . .
C(24) Mo(1) C(23) C(22) -114.7(4) no . . .
C(24) Mo(1) C(23) C(24) 0.0(2) no . . .
C(24) Mo(1) C(23) C(28) 117.6(5) no . . .
C(23) Mo(1) C(25) C(21) 77.0(3) no . . .
C(23) Mo(1) C(25) C(24) -39.72(18) no . . .
C(23) Mo(1) C(25) C(30) -159.2(5) no . . .
C(25) Mo(1) C(23) C(22) -75.7(2) no . . .
C(25) Mo(1) C(23) C(24) 38.99(18) no . . .
C(25) Mo(1) C(23) C(28) 156.6(5) no . . .
C(24) Mo(1) C(25) C(21) 116.7(4) no . . .
C(24) Mo(1) C(25) C(24) 0.0(2) no . . .
C(24) Mo(1) C(25) C(30) -119.5(6) no . . .
C(25) Mo(1) C(24) C(23) -113.4(4) no . . .
C(25) Mo(1) C(24) C(25) 0.00(19) no . . .
C(25) Mo(1) C(24) C(29) 128.8(5) no . . .
Cl(2) Zr(1) Cl(1) Mo(1) 174.10(4) no . . .
Cl(1) Zr(1) C(1) P(1) -27.1(2) no . . .
Cl(1) Zr(1) C(1) C(2) -149.94(15) no . . .
Cl(1) Zr(1) C(1) C(5) 96.55(13) no . . .
C(1) Zr(1) Cl(1) Mo(1) 61.27(12) no . . .
Cl(1) Zr(1) C(2) C(1) 35.1(2) no . . .
Cl(1) Zr(1) C(2) C(3) 148.99(12) no . . .
C(2) Zr(1) Cl(1) Mo(1) 42.77(13) no . . .
Cl(1) Zr(1) C(3) C(2) -50.8(4) no . . .
Cl(1) Zr(1) C(3) C(4) 66.6(3) no . . .
C(3) Zr(1) Cl(1) Mo(1) 71.3(2) no . . .
Cl(1) Zr(1) C(4) C(3) -139.80(12) no . . .
Cl(1) Zr(1) C(4) C(5) -25.5(3) no . . .
C(4) Zr(1) Cl(1) Mo(1) 107.70(15) no . . .
Cl(1) Zr(1) C(5) C(1) -84.98(14) no . . .
Cl(1) Zr(1) C(5) C(4) 159.13(17) no . . .
C(5) Zr(1) Cl(1) Mo(1) 94.17(12) no . . .
Cl(1) Zr(1) C(10) P(2) 37.8(2) no . . .
Cl(1) Zr(1) C(10) C(11) 161.41(18) no . . .
Cl(1) Zr(1) C(10) C(14) -84.96(13) no . . .
C(10) Zr(1) Cl(1) Mo(1) -66.05(13) no . . .
Cl(1) Zr(1) C(11) C(10) -21.4(4) no . . .
Cl(1) Zr(1) C(11) C(12) -135.63(14) no . . .
C(11) Zr(1) Cl(1) Mo(1) -54.4(2) no . . .
Cl(1) Zr(1) C(12) C(11) 66.5(4) no . . .
Cl(1) Zr(1) C(12) C(13) -49.7(4) no . . .
C(12) Zr(1) Cl(1) Mo(1) -88.5(3) no . . .
Cl(1) Zr(1) C(13) C(12) 146.33(15) no . . .
Cl(1) Zr(1) C(13) C(14) 30.5(3) no . . .
C(13) Zr(1) Cl(1) Mo(1) -114.83(16) no . . .
Cl(1) Zr(1) C(14) C(10) 92.94(13) no . . .
Cl(1) Zr(1) C(14) C(13) -152.3(2) no . . .
C(14) Zr(1) Cl(1) Mo(1) -98.98(12) no . . .
Cl(2) Zr(1) C(1) P(1) -106.7(2) no . . .
Cl(2) Zr(1) C(1) C(2) 130.46(14) no . . .
Cl(2) Zr(1) C(1) C(5) 16.95(16) no . . .
Cl(2) Zr(1) C(2) C(1) -67.77(18) no . . .
Cl(2) Zr(1) C(2) C(3) 46.1(3) no . . .
Cl(2) Zr(1) C(3) C(2) -145.41(16) no . . .
Cl(2) Zr(1) C(3) C(4) -28.06(19) no . . .
Cl(2) Zr(1) C(4) C(3) 152.26(18) no . . .
Cl(2) Zr(1) C(4) C(5) -93.49(19) no . . .
Cl(2) Zr(1) C(5) C(1) -164.18(15) no . . .
Cl(2) Zr(1) C(5) C(4) 79.93(18) no . . .
Cl(2) Zr(1) C(10) P(2) 115.1(2) no . . .
Cl(2) Zr(1) C(10) C(11) -121.30(16) no . . .
Cl(2) Zr(1) C(10) C(14) -7.67(17) no . . .
Cl(2) Zr(1) C(11) C(10) 81.5(3) no . . .
Cl(2) Zr(1) C(11) C(12) -32.7(3) no . . .
Cl(2) Zr(1) C(12) C(11) 155.3(2) no . . .
Cl(2) Zr(1) C(12) C(13) 39.1(3) no . . .
Cl(2) Zr(1) C(13) C(12) -140.8(3) no . . .
Cl(2) Zr(1) C(13) C(14) 103.4(3) no . . .
Cl(2) Zr(1) C(14) C(10) 173.27(14) no . . .
Cl(2) Zr(1) C(14) C(13) -71.92(19) no . . .
C(1) Zr(1) C(2) C(1) 0.00(17) no . . .
C(1) Zr(1) C(2) C(3) 113.9(4) no . . .
C(2) Zr(1) C(1) P(1) 122.9(4) no . . .
C(2) Zr(1) C(1) C(2) 0.00(18) no . . .
C(2) Zr(1) C(1) C(5) -113.5(3) no . . .
C(1) Zr(1) C(3) C(2) -38.39(18) no . . .
C(1) Zr(1) C(3) C(4) 79.0(3) no . . .
C(3) Zr(1) C(1) P(1) 160.1(3) no . . .
C(3) Zr(1) C(1) C(2) 37.20(17) no . . .
C(3) Zr(1) C(1) C(5) -76.31(19) no . . .
C(1) Zr(1) C(4) C(3) -77.4(3) no . . .
C(1) Zr(1) C(4) C(5) 36.88(18) no . . .
C(4) Zr(1) C(1) P(1) -160.2(3) no . . .
C(4) Zr(1) C(1) C(2) 76.96(18) no . . .
C(4) Zr(1) C(1) C(5) -36.56(16) no . . .
C(1) Zr(1) C(5) C(1) 0.00(16) no . . .
C(1) Zr(1) C(5) C(4) -115.9(3) no . . .
C(5) Zr(1) C(1) P(1) -123.6(4) no . . .
C(5) Zr(1) C(1) C(2) 113.5(3) no . . .
C(5) Zr(1) C(1) C(5) 0.00(16) no . . .
C(1) Zr(1) C(10) P(2) -51.5(3) no . . .
C(1) Zr(1) C(10) C(11) 72.1(3) no . . .
C(1) Zr(1) C(10) C(14) -174.25(12) no . . .
C(10) Zr(1) C(1) P(1) 60.6(3) no . . .
C(10) Zr(1) C(1) C(2) -62.3(2) no . . .
C(10) Zr(1) C(1) C(5) -175.77(13) no . . .
C(1) Zr(1) C(11) C(10) -125.5(3) no . . .
C(1) Zr(1) C(11) C(12) 120.3(3) no . . .
C(11) Zr(1) C(1) P(1) 95.1(3) no . . .
C(11) Zr(1) C(1) C(2) -27.7(2) no . . .
C(11) Zr(1) C(1) C(5) -141.21(17) no . . .
C(1) Zr(1) C(12) C(11) -76.0(3) no . . .
C(1) Zr(1) C(12) C(13) 167.81(17) no . . .
C(12) Zr(1) C(1) P(1) 129.0(3) no . . .
C(12) Zr(1) C(1) C(2) 6.2(3) no . . .
C(12) Zr(1) C(1) C(5) -107.3(3) no . . .
C(1) Zr(1) C(13) C(12) -24.4(6) no . . .
C(1) Zr(1) C(13) C(14) -140.3(3) no . . .
C(13) Zr(1) C(1) P(1) 144.4(4) no . . .
C(13) Zr(1) C(1) C(2) 21.6(5) no . . .
C(13) Zr(1) C(1) C(5) -91.9(5) no . . .
C(1) Zr(1) C(14) C(10) 13.4(5) no . . .
C(1) Zr(1) C(14) C(13) 128.2(3) no . . .
C(14) Zr(1) C(1) P(1) 51.5(5) no . . .
C(14) Zr(1) C(1) C(2) -71.4(4) no . . .
C(14) Zr(1) C(1) C(5) 175.1(3) no . . .
C(2) Zr(1) C(3) C(2) 0.0(2) no . . .
C(2) Zr(1) C(3) C(4) 117.4(4) no . . .
C(3) Zr(1) C(2) C(1) -113.9(4) no . . .
C(3) Zr(1) C(2) C(3) 0.0(2) no . . .
C(2) Zr(1) C(4) C(3) -35.96(17) no . . .
C(2) Zr(1) C(4) C(5) 78.3(3) no . . .
C(4) Zr(1) C(2) C(1) -78.3(2) no . . .
C(4) Zr(1) C(2) C(3) 35.57(17) no . . .
C(2) Zr(1) C(5) C(1) 38.38(15) no . . .
C(2) Zr(1) C(5) C(4) -77.5(2) no . . .
C(5) Zr(1) C(2) C(1) -37.82(15) no . . .
C(5) Zr(1) C(2) C(3) 76.1(2) no . . .
C(2) Zr(1) C(10) P(2) -82.3(3) no . . .
C(2) Zr(1) C(10) C(11) 41.3(3) no . . .
C(2) Zr(1) C(10) C(14) 154.92(14) no . . .
C(10) Zr(1) C(2) C(1) 132.43(17) no . . .
C(10) Zr(1) C(2) C(3) -113.65(19) no . . .
C(2) Zr(1) C(11) C(10) -140.5(3) no . . .
C(2) Zr(1) C(11) C(12) 105.3(3) no . . .
C(11) Zr(1) C(2) C(1) 154.1(2) no . . .
C(11) Zr(1) C(2) C(3) -92.0(2) no . . .
C(2) Zr(1) C(12) C(11) -72.6(3) no . . .
C(2) Zr(1) C(12) C(13) 171.2(3) no . . .
C(12) Zr(1) C(2) C(1) -174.9(2) no . . .
C(12) Zr(1) C(2) C(3) -61.0(3) no . . .
C(2) Zr(1) C(13) C(12) -10.4(3) no . . .
C(2) Zr(1) C(13) C(14) -126.3(3) no . . .
C(13) Zr(1) C(2) C(1) -169.37(18) no . . .
C(13) Zr(1) C(2) C(3) -55.5(3) no . . .
C(2) Zr(1) C(14) C(10) -35.8(3) no . . .
C(2) Zr(1) C(14) C(13) 79.0(3) no . . .
C(14) Zr(1) C(2) C(1) 151.90(15) no . . .
C(14) Zr(1) C(2) C(3) -94.2(3) no . . .
C(3) Zr(1) C(4) C(3) 0.00(19) no . . .
C(3) Zr(1) C(4) C(5) 114.3(4) no . . .
C(4) Zr(1) C(3) C(2) -117.4(4) no . . .
C(4) Zr(1) C(3) C(4) 0.00(19) no . . .
C(3) Zr(1) C(5) C(1) 78.8(2) no . . .
C(3) Zr(1) C(5) C(4) -37.10(18) no . . .
C(5) Zr(1) C(3) C(2) -79.6(2) no . . .
C(5) Zr(1) C(3) C(4) 37.80(17) no . . .
C(3) Zr(1) C(10) P(2) -116.0(2) no . . .
C(3) Zr(1) C(10) C(11) 7.6(3) no . . .
C(3) Zr(1) C(10) C(14) 121.26(17) no . . .
C(10) Zr(1) C(3) C(2) 79.6(3) no . . .
C(10) Zr(1) C(3) C(4) -163.07(17) no . . .
C(3) Zr(1) C(11) C(10) -173.2(3) no . . .
C(3) Zr(1) C(11) C(12) 72.6(3) no . . .
C(11) Zr(1) C(3) C(2) 83.8(3) no . . .
C(11) Zr(1) C(3) C(4) -158.8(3) no . . .
C(3) Zr(1) C(12) C(11) -101.6(3) no . . .
C(3) Zr(1) C(12) C(13) 142.2(3) no . . .
C(12) Zr(1) C(3) C(2) 115.5(3) no . . .
C(12) Zr(1) C(3) C(4) -127.1(3) no . . .
C(3) Zr(1) C(13) C(12) -37.3(3) no . . .
C(3) Zr(1) C(13) C(14) -153.2(3) no . . .
C(13) Zr(1) C(3) C(2) 134.9(3) no . . .
C(13) Zr(1) C(3) C(4) -107.7(3) no . . .
C(3) Zr(1) C(14) C(10) -79.8(3) no . . .
C(3) Zr(1) C(14) C(13) 35.0(3) no . . .
C(14) Zr(1) C(3) C(2) 116.6(2) no . . .
C(14) Zr(1) C(3) C(4) -126.0(2) no . . .
C(4) Zr(1) C(5) C(1) 115.9(4) no . . .
C(4) Zr(1) C(5) C(4) 0.0(3) no . . .
C(5) Zr(1) C(4) C(3) -114.3(4) no . . .
C(5) Zr(1) C(4) C(5) 0.0(2) no . . .
C(4) Zr(1) C(10) P(2) -132.7(3) no . . .
C(4) Zr(1) C(10) C(11) -9.0(4) no . . .
C(4) Zr(1) C(10) C(14) 104.6(3) no . . .
C(10) Zr(1) C(4) C(3) 28.6(4) no . . .
C(10) Zr(1) C(4) C(5) 142.8(3) no . . .
C(4) Zr(1) C(11) C(10) 174.7(3) no . . .
C(4) Zr(1) C(11) C(12) 60.5(3) no . . .
C(11) Zr(1) C(4) C(3) 23.1(3) no . . .
C(11) Zr(1) C(4) C(5) 137.4(3) no . . .
C(4) Zr(1) C(12) C(11) -126.9(3) no . . .
C(4) Zr(1) C(12) C(13) 116.9(3) no . . .
C(12) Zr(1) C(4) C(3) 51.0(3) no . . .
C(12) Zr(1) C(4) C(5) 165.2(3) no . . .
C(4) Zr(1) C(13) C(12) -69.7(3) no . . .
C(4) Zr(1) C(13) C(14) 174.4(3) no . . .
C(13) Zr(1) C(4) C(3) 81.1(3) no . . .
C(13) Zr(1) C(4) C(5) -164.7(3) no . . .
C(4) Zr(1) C(14) C(10) -123.3(3) no . . .
C(4) Zr(1) C(14) C(13) -8.5(4) no . . .
C(14) Zr(1) C(4) C(3) 85.9(3) no . . .
C(14) Zr(1) C(4) C(5) -159.9(2) no . . .
C(5) Zr(1) C(11) C(10) -154.24(18) no . . .
C(5) Zr(1) C(11) C(12) 91.6(4) no . . .
C(11) Zr(1) C(5) C(1) 55.1(3) no . . .
C(11) Zr(1) C(5) C(4) -60.8(4) no . . .
C(5) Zr(1) C(12) C(11) -116.9(3) no . . .
C(5) Zr(1) C(12) C(13) 126.9(2) no . . .
C(12) Zr(1) C(5) C(1) 97.3(3) no . . .
C(12) Zr(1) C(5) C(4) -18.6(4) no . . .
C(5) Zr(1) C(13) C(12) -82.6(4) no . . .
C(5) Zr(1) C(13) C(14) 161.51(19) no . . .
C(13) Zr(1) C(5) C(1) 138.8(3) no . . .
C(13) Zr(1) C(5) C(4) 22.9(4) no . . .
C(10) Zr(1) C(11) C(10) -0.0(2) no . . .
C(10) Zr(1) C(11) C(12) -114.2(5) no . . .
C(11) Zr(1) C(10) P(2) -123.6(5) no . . .
C(11) Zr(1) C(10) C(11) -0.0(3) no . . .
C(11) Zr(1) C(10) C(14) 113.6(4) no . . .
C(10) Zr(1) C(12) C(11) 38.4(2) no . . .
C(10) Zr(1) C(12) C(13) -77.7(3) no . . .
C(12) Zr(1) C(10) P(2) -160.5(4) no . . .
C(12) Zr(1) C(10) C(11) -36.8(3) no . . .
C(12) Zr(1) C(10) C(14) 76.8(3) no . . .
C(10) Zr(1) C(13) C(12) 78.3(3) no . . .
C(10) Zr(1) C(13) C(14) -37.5(2) no . . .
C(13) Zr(1) C(10) P(2) 159.7(4) no . . .
C(13) Zr(1) C(10) C(11) -76.7(3) no . . .
C(13) Zr(1) C(10) C(14) 36.95(19) no . . .
C(10) Zr(1) C(14) C(10) 0.00(15) no . . .
C(10) Zr(1) C(14) C(13) 114.8(3) no . . .
C(14) Zr(1) C(10) P(2) 122.7(4) no . . .
C(14) Zr(1) C(10) C(11) -113.6(3) no . . .
C(14) Zr(1) C(10) C(14) 0.00(16) no . . .
C(11) Zr(1) C(12) C(11) 0.0(3) no . . .
C(11) Zr(1) C(12) C(13) -116.2(4) no . . .
C(12) Zr(1) C(11) C(10) 114.2(5) no . . .
C(12) Zr(1) C(11) C(12) 0.0(3) no . . .
C(11) Zr(1) C(13) C(12) 36.4(2) no . . .
C(11) Zr(1) C(13) C(14) -79.4(3) no . . .
C(13) Zr(1) C(11) C(10) 77.9(3) no . . .
C(13) Zr(1) C(11) C(12) -36.3(3) no . . .
C(11) Zr(1) C(14) C(10) -38.4(2) no . . .
C(11) Zr(1) C(14) C(13) 76.4(3) no . . .
C(14) Zr(1) C(11) C(10) 37.6(2) no . . .
C(14) Zr(1) C(11) C(12) -76.6(3) no . . .
C(12) Zr(1) C(13) C(12) 0.0(3) no . . .
C(12) Zr(1) C(13) C(14) -115.9(5) no . . .
C(13) Zr(1) C(12) C(11) 116.2(4) no . . .
C(13) Zr(1) C(12) C(13) 0.0(3) no . . .
C(12) Zr(1) C(14) C(10) -78.5(3) no . . .
C(12) Zr(1) C(14) C(13) 36.3(3) no . . .
C(14) Zr(1) C(12) C(11) 79.4(3) no . . .
C(14) Zr(1) C(12) C(13) -36.75(19) no . . .
C(13) Zr(1) C(14) C(10) -114.8(4) no . . .
C(13) Zr(1) C(14) C(13) 0.0(3) no . . .
C(14) Zr(1) C(13) C(12) 115.9(5) no . . .
C(14) Zr(1) C(13) C(14) 0.0(3) no . . .
Mo(1) P(1) C(1) Zr(1) -20.9(3) no . . .
Mo(1) P(1) C(1) C(2) 60.4(4) no . . .
Mo(1) P(1) C(1) C(5) -101.9(4) no . . .
Mo(1) P(1) C(6) C(7) 178.57(18) no . . .
Mo(1) P(1) C(8) C(9) -130.4(3) no . . .
C(1) P(1) C(6) C(7) 60.1(3) no . . .
C(6) P(1) C(1) Zr(1) 105.2(3) no . . .
C(6) P(1) C(1) C(2) -173.6(4) no . . .
C(6) P(1) C(1) C(5) 24.2(4) no . . .
C(1) P(1) C(8) C(9) -8.5(4) no . . .
C(8) P(1) C(1) Zr(1) -148.1(2) no . . .
C(8) P(1) C(1) C(2) -66.8(4) no . . .
C(8) P(1) C(1) C(5) 131.0(4) no . . .
C(6) P(1) C(8) C(9) 96.4(3) no . . .
C(8) P(1) C(6) C(7) -49.4(3) no . . .
Mo(1) P(2) C(10) Zr(1) 8.8(3) no . . .
Mo(1) P(2) C(10) C(11) -73.2(4) no . . .
Mo(1) P(2) C(10) C(14) 92.1(4) no . . .
Mo(1) P(2) C(15) C(16) -176.5(2) no . . .
Mo(1) P(2) C(17) C(18) 135.0(4) no . . .
Mo(1) P(2) C(17) C(19) 109.1(4) no . . .
Mo(1) P(2) C(17) C(20) 33.1(12) no . . .
Mo(1) P(2) C(19) C(17) -87.6(7) no . . .
Mo(1) P(2) C(19) C(18) -168.9(11) no . . .
Mo(1) P(2) C(19) C(20) -69.9(7) no . . .
C(10) P(2) C(15) C(16) -57.1(4) no . . .
C(15) P(2) C(10) Zr(1) -116.6(3) no . . .
C(15) P(2) C(10) C(11) 161.4(4) no . . .
C(15) P(2) C(10) C(14) -33.4(5) no . . .
C(10) P(2) C(17) C(18) 5.6(5) no . . .
C(10) P(2) C(17) C(19) -20.2(6) no . . .
C(10) P(2) C(17) C(20) -96.2(11) no . . .
C(17) P(2) C(10) Zr(1) 140.9(3) no . . .
C(17) P(2) C(10) C(11) 59.0(5) no . . .
C(17) P(2) C(10) C(14) -135.8(4) no . . .
C(10) P(2) C(19) C(17) 161.6(7) no . . .
C(10) P(2) C(19) C(18) 80.2(12) no . . .
C(10) P(2) C(19) C(20) 179.3(7) no . . .
C(19) P(2) C(10) Zr(1) 130.8(4) no . . .
C(19) P(2) C(10) C(11) 48.9(5) no . . .
C(19) P(2) C(10) C(14) -145.9(5) no . . .
C(15) P(2) C(17) C(18) -98.6(4) no . . .
C(15) P(2) C(17) C(19) -124.4(4) no . . .
C(15) P(2) C(17) C(20) 159.6(11) no . . .
C(17) P(2) C(15) C(16) 59.0(4) no . . .
C(15) P(2) C(19) C(17) 62.7(7) no . . .
C(15) P(2) C(19) C(18) -18.6(13) no . . .
C(15) P(2) C(19) C(20) 80.4(7) no . . .
C(19) P(2) C(15) C(16) 32.2(5) no . . .
C(17) P(2) C(19) C(17) 0.0(5) no . . .
C(17) P(2) C(19) C(18) -81.3(14) no . . .
C(17) P(2) C(19) C(20) 17.7(5) no . . .
C(19) P(2) C(17) C(18) 25.9(7) no . . .
C(19) P(2) C(17) C(19) 0.0(7) no . . .
C(19) P(2) C(17) C(20) -76.0(13) no . . .
Zr(1) C(1) C(2) Zr(1) 0.000(11) no . . .
Zr(1) C(1) C(2) C(3) -69.3(3) no . . .
Zr(1) C(1) C(5) Zr(1) 0.0 no . . .
Zr(1) C(1) C(5) C(4) 68.3(3) no . . .
P(1) C(1) C(2) Zr(1) -99.7(4) no . . .
P(1) C(1) C(2) C(3) -168.9(3) no . . .
P(1) C(1) C(5) Zr(1) 99.2(4) no . . .
P(1) C(1) C(5) C(4) 167.6(3) no . . .
C(2) C(1) C(5) Zr(1) -65.8(3) no . . .
C(2) C(1) C(5) C(4) 2.5(5) no . . .
C(5) C(1) C(2) Zr(1) 65.5(3) no . . .
C(5) C(1) C(2) C(3) -3.7(5) no . . .
Zr(1) C(2) C(3) Zr(1) 0.000(12) no . . .
Zr(1) C(2) C(3) C(4) -63.7(3) no . . .
C(1) C(2) C(3) Zr(1) 67.3(3) no . . .
C(1) C(2) C(3) C(4) 3.6(5) no . . .
Zr(1) C(3) C(4) Zr(1) 0.0 no . . .
Zr(1) C(3) C(4) C(5) -64.5(3) no . . .
C(2) C(3) C(4) Zr(1) 62.5(4) no . . .
C(2) C(3) C(4) C(5) -2.0(5) no . . .
Zr(1) C(4) C(5) Zr(1) 0.000(12) no . . .
Zr(1) C(4) C(5) C(1) -67.3(3) no . . .
C(3) C(4) C(5) Zr(1) 67.0(4) no . . .
C(3) C(4) C(5) C(1) -0.3(5) no . . .
Zr(1) C(10) C(11) Zr(1) 0.000(11) no . . .
Zr(1) C(10) C(11) C(12) 68.6(3) no . . .
Zr(1) C(10) C(14) Zr(1) 0.0 no . . .
Zr(1) C(10) C(14) C(13) -67.9(3) no . . .
P(2) C(10) C(11) Zr(1) 100.5(4) no . . .
P(2) C(10) C(11) C(12) 169.2(4) no . . .
P(2) C(10) C(14) Zr(1) -101.6(4) no . . .
P(2) C(10) C(14) C(13) -169.5(3) no . . .
C(11) C(10) C(14) Zr(1) 66.1(4) no . . .
C(11) C(10) C(14) C(13) -1.8(6) no . . .
C(14) C(10) C(11) Zr(1) -66.9(4) no . . .
C(14) C(10) C(11) C(12) 1.7(6) no . . .
Zr(1) C(11) C(12) Zr(1) 0.000(11) no . . .
Zr(1) C(11) C(12) C(13) 66.1(4) no . . .
C(10) C(11) C(12) Zr(1) -67.0(4) no . . .
C(10) C(11) C(12) C(13) -0.9(7) no . . .
Zr(1) C(12) C(13) Zr(1) 0.000(11) no . . .
Zr(1) C(12) C(13) C(14) 64.1(4) no . . .
C(11) C(12) C(13) Zr(1) -64.2(5) no . . .
C(11) C(12) C(13) C(14) -0.2(7) no . . .
Zr(1) C(13) C(14) Zr(1) 0.000(12) no . . .
Zr(1) C(13) C(14) C(10) 66.1(3) no . . .
C(12) C(13) C(14) Zr(1) -64.9(5) no . . .
C(12) C(13) C(14) C(10) 1.3(6) no . . .
P(2) C(17) C(18) C(19) -47.1(6) no . . .
P(2) C(17) C(18) C(20) -155.8(7) no . . .
P(2) C(17) C(19) P(2) 0.00(5) no . . .
P(2) C(17) C(19) C(18) 137.1(10) no . . .
P(2) C(17) C(19) C(20) -157.0(6) no . . .
P(2) C(17) C(20) C(18) 109.8(15) no . . .
P(2) C(17) C(20) C(19) 75.5(15) no . . .
C(18) C(17) C(19) P(2) -137.1(12) no . . .
C(18) C(17) C(19) C(18) 0.0(6) no . . .
C(18) C(17) C(19) C(20) 65.9(12) no . . .
C(19) C(17) C(18) C(19) 0.0(12) no . . .
C(19) C(17) C(18) C(20) -108.7(14) no . . .
C(18) C(17) C(20) C(18) 0.0(4) no . . .
C(18) C(17) C(20) C(19) -34.2(5) no . . .
C(20) C(17) C(18) C(19) 108.7(10) no . . .
C(20) C(17) C(18) C(20) 0.0(7) no . . .
C(19) C(17) C(20) C(18) 34.2(8) no . . .
C(19) C(17) C(20) C(19) 0.0(7) no . . .
C(20) C(17) C(19) P(2) 157.0(9) no . . .
C(20) C(17) C(19) C(18) -65.9(13) no . . .
C(20) C(17) C(19) C(20) 0.0(7) no . . .
C(17) C(18) C(19) P(2) 66.0(12) no . . .
C(17) C(18) C(19) C(17) 0.0(5) no . . .
C(17) C(18) C(19) C(20) -42.8(8) no . . .
C(17) C(18) C(20) C(17) 0.0(4) no . . .
C(17) C(18) C(20) C(19) 43.2(7) no . . .
C(19) C(18) C(20) C(17) -43.2(10) no . . .
C(19) C(18) C(20) C(19) 0.0(8) no . . .
C(20) C(18) C(19) P(2) 108.9(14) no . . .
C(20) C(18) C(19) C(17) 42.8(8) no . . .
C(20) C(18) C(19) C(20) 0.0(5) no . . .
P(2) C(19) C(20) C(17) -21.7(6) no . . .
P(2) C(19) C(20) C(18) -138.2(11) no . . .
C(17) C(19) C(20) C(17) 0.0(6) no . . .
C(17) C(19) C(20) C(18) -116.5(13) no . . .
C(18) C(19) C(20) C(17) 116.5(12) no . . .
C(18) C(19) C(20) C(18) 0.0(5) no . . .
Mo(1) C(21) C(22) Mo(1) 0.0 no . . .
Mo(1) C(21) C(22) C(23) -59.2(2) no . . .
Mo(1) C(21) C(22) C(27) 135.0(3) no . . .
Mo(1) C(21) C(25) Mo(1) 0.000(12) no . . .
Mo(1) C(21) C(25) C(24) 60.8(2) no . . .
Mo(1) C(21) C(25) C(30) -137.1(4) no . . .
C(22) C(21) C(25) Mo(1) -62.0(3) no . . .
C(22) C(21) C(25) C(24) -1.2(4) no . . .
C(22) C(21) C(25) C(30) 160.9(3) no . . .
C(25) C(21) C(22) Mo(1) 60.7(3) no . . .
C(25) C(21) C(22) C(23) 1.4(4) no . . .
C(25) C(21) C(22) C(27) -164.3(3) no . . .
C(26) C(21) C(22) Mo(1) -124.0(4) no . . .
C(26) C(21) C(22) C(23) 176.7(3) no . . .
C(26) C(21) C(22) C(27) 11.0(6) no . . .
C(26) C(21) C(25) Mo(1) 122.7(4) no . . .
C(26) C(21) C(25) C(24) -176.5(3) no . . .
C(26) C(21) C(25) C(30) -14.5(6) no . . .
Mo(1) C(22) C(23) Mo(1) 0.0 no . . .
Mo(1) C(22) C(23) C(24) -64.18(19) no . . .
Mo(1) C(22) C(23) C(28) 130.9(4) no . . .
C(21) C(22) C(23) Mo(1) 63.1(3) no . . .
C(21) C(22) C(23) C(24) -1.1(4) no . . .
C(21) C(22) C(23) C(28) -166.1(3) no . . .
C(27) C(22) C(23) Mo(1) -131.6(4) no . . .
C(27) C(22) C(23) C(24) 164.2(3) no . . .
C(27) C(22) C(23) C(28) -0.8(6) no . . .
Mo(1) C(23) C(24) Mo(1) 0.000(13) no . . .
Mo(1) C(23) C(24) C(25) -67.9(2) no . . .
Mo(1) C(23) C(24) C(29) 127.1(3) no . . .
C(22) C(23) C(24) Mo(1) 68.4(3) no . . .
C(22) C(23) C(24) C(25) 0.4(4) no . . .
C(22) C(23) C(24) C(29) -164.5(3) no . . .
C(28) C(23) C(24) Mo(1) -126.0(4) no . . .
C(28) C(23) C(24) C(25) 166.1(3) no . . .
C(28) C(23) C(24) C(29) 1.1(5) no . . .
Mo(1) C(24) C(25) Mo(1) 0.000(11) no . . .
Mo(1) C(24) C(25) C(21) -65.5(2) no . . .
Mo(1) C(24) C(25) C(30) 133.0(4) no . . .
C(23) C(24) C(25) Mo(1) 65.9(3) no . . .
C(23) C(24) C(25) C(21) 0.5(4) no . . .
C(23) C(24) C(25) C(30) -161.1(3) no . . .
C(29) C(24) C(25) Mo(1) -130.4(4) no . . .
C(29) C(24) C(25) C(21) 164.1(4) no . . .
C(29) C(24) C(25) C(30) 2.6(6) no . . .
C(32) C(31) C(33) C(32) 0.5(11) no . 2_755 2_755
C(33) C(31) C(32) C(33) -0.5(10) no 2_755 . .
C(31) C(32) C(33) C(31) 0.4(9) no . . 2_755
